data_4301347
loop_
_publ_author_name
'Mikinao Ito'
'Mai Kotera'
'Yumei Song'
'Tsuyoshi Matsumoto'
'Kazuyuki Tatsumi'

_publ_section_title
;
Structural Models for the Active Site of Acetyl-CoA Synthase: Synthesis of
Dinuclear Nickel Complexes Having Thiolate, Isocyanide, and Thiourea on the
NipSite
;
_journal_name_full 'Inorganic Chemistry'
_journal_page_first 1250
_journal_page_last 1256
_journal_paper_doi 10.1021/ic801967e
_journal_volume 48
_journal_year 2009
_chemical_formula_moiety 'C22 H48 Br4 N4 Ni4 S4 '
_chemical_formula_sum 'C22 H48 Br4 N4 Ni4 S4'
_chemical_formula_weight 1051.30
_space_group_IT_number 2
_symmetry_cell_setting triclinic
_symmetry_Int_Tables_number 2
_symmetry_space_group_name_Hall '-P 1'
_symmetry_space_group_name_H-M 'P -1'
_cell_angle_alpha 105.9193(19)
_cell_angle_beta 93.8777(15)
_cell_angle_gamma 98.975(2)
_cell_formula_units_Z 2
_cell_length_a 10.7952(16)
_cell_length_b 11.1407(18)
_cell_length_c 15.375(2)
_cell_measurement_reflns_used 4469
_cell_measurement_temperature 173.1
_cell_measurement_theta_max 27.5
_cell_measurement_theta_min 3.2
_cell_volume 1744.5(4)
_computing_cell_refinement CrystalClear
_computing_data_collection CrystalClear
_computing_data_reduction CrystalStructure
_computing_publication_material 'CrystalStructure 3.8'
_computing_structure_refinement SHELXL
_computing_structure_solution SIR97
_diffrn_detector_area_resol_mean 7.31
_diffrn_measured_fraction_theta_full 0.993
_diffrn_measured_fraction_theta_max 0.993
_diffrn_measurement_device_type 'Rigaku Mercury'
_diffrn_measurement_method \w
_diffrn_radiation_type 'Mo K\a'
_diffrn_radiation_wavelength 0.71070
_diffrn_reflns_av_R_equivalents 0.085
_diffrn_reflns_limit_h_max 14
_diffrn_reflns_limit_h_min -14
_diffrn_reflns_limit_k_max 14
_diffrn_reflns_limit_k_min -14
_diffrn_reflns_limit_l_max 19
_diffrn_reflns_limit_l_min -19
_diffrn_reflns_number 20681
_diffrn_reflns_theta_full 27.48
_diffrn_reflns_theta_max 27.48
_exptl_absorpt_coefficient_mu 6.981
_exptl_absorpt_correction_type none
_exptl_crystal_colour 'dark green'
_exptl_crystal_density_diffrn 2.001
_exptl_crystal_density_method 'not measured'
_exptl_crystal_description prism
_exptl_crystal_F_000 1048.00
_exptl_crystal_size_max 0.10
_exptl_crystal_size_mid 0.10
_exptl_crystal_size_min 0.10
_refine_diff_density_max 1.29
_refine_diff_density_min -1.14
_refine_ls_extinction_method none
_refine_ls_goodness_of_fit_ref 1.073
_refine_ls_hydrogen_treatment refall
_refine_ls_number_parameters 347
_refine_ls_number_reflns 7952
_refine_ls_R_factor_gt 0.0360
_refine_ls_shift/su_max 0.0010
_refine_ls_structure_factor_coef Fsqd
_refine_ls_weighting_details 'w = 1/[\s^2^(Fo^2^)+(0.0306P)^2^+0.0000P] where P=(Fo^2^+2Fc^2^)/3'
_refine_ls_weighting_scheme calc
_refine_ls_wR_factor_ref 0.0874
_reflns_number_gt 6797
_reflns_number_total 7952
_reflns_threshold_expression F^2^>2.0\s(F^2^)
_cod_data_source_file ic801967e_si_001_1.cif
_cod_data_source_block complex1a
_cod_original_cell_volume 1744.5(5)
_cod_original_formula_sum 'C22 H48 Br4 N4 Ni4 S4 '
_cod_database_code 4301347

loop_
_symmetry_equiv_pos_site_id
_symmetry_equiv_pos_as_xyz
1 +X,+Y,+Z
2 -X,-Y,-Z

loop_
_atom_site_label
_atom_site_type_symbol
_atom_site_fract_x
_atom_site_fract_y
_atom_site_fract_z
_atom_site_U_iso_or_equiv
_atom_site_adp_type
_atom_site_occupancy
_atom_site_symmetry_multiplicity
_atom_site_calc_flag
_atom_site_refinement_flags
_atom_site_disorder_assembly
_atom_site_disorder_group
Br(1) Br 0.90161(3) 0.56224(3) 0.75515(2) 0.03073(8) Uani 1.00 1 d . . .
Br(2) Br 0.66124(3) 0.28027(3) 0.60162(2) 0.03336(8) Uani 1.00 1 d . . .
Br(3) Br 0.53592(3) 0.54645(4) 0.78208(2) 0.03732(10) Uani 1.00 1 d . . .
Br(4) Br 0.72670(3) 0.30977(3) 0.86083(2) 0.03187(8) Uani 1.00 1 d . . .
Ni(1) Ni 0.86189(3) 0.81669(3) 0.56436(2) 0.01737(8) Uani 1.00 1 d . . .
Ni(2) Ni 1.0000 1.0000 0.5000 0.01849(12) Uani 1.00 2 d S . .
Ni(3) Ni 1.16747(3) 1.09810(4) 0.88728(2) 0.01971(8) Uani 1.00 1 d . . .
Ni(4) Ni 1.0000 1.0000 1.0000 0.01979(12) Uani 1.00 2 d S . .
Ni(5) Ni 0.70334(4) 0.42635(4) 0.75116(3) 0.02724(10) Uani 1.00 1 d . . .
S(1) S 0.97315(6) 1.00064(7) 0.64067(5) 0.02018(14) Uani 1.00 1 d . . .
S(2) S 1.03264(7) 0.80988(7) 0.49766(5) 0.02352(15) Uani 1.00 1 d . . .
S(3) S 0.98601(6) 1.14111(7) 0.92680(5) 0.02180(15) Uani 1.00 1 d . . .
S(4) S 1.06554(7) 0.90761(7) 0.87056(5) 0.02354(15) Uani 1.00 1 d . . .
N(1) N 0.7202(2) 0.8593(2) 0.63699(16) 0.0181(4) Uani 1.00 1 d . . .
N(2) N 0.7810(2) 0.6562(2) 0.47252(16) 0.0195(5) Uani 1.00 1 d . . .
N(3) N 1.2356(2) 1.2849(2) 0.92414(16) 0.0226(5) Uani 1.00 1 d . . .
N(4) N 1.3227(2) 1.0248(2) 0.85865(17) 0.0237(5) Uani 1.00 1 d . . .
C(1) C 0.8468(2) 1.0779(2) 0.6894(2) 0.0222(6) Uani 1.00 1 d . . .
C(2) C 0.7211(2) 0.9975(2) 0.6476(2) 0.0212(6) Uani 1.00 1 d . . .
C(3) C 0.5888(2) 0.7915(3) 0.5984(2) 0.0261(6) Uani 1.00 1 d . . .
C(4) C 0.5797(2) 0.6537(3) 0.5472(2) 0.0250(6) Uani 1.00 1 d . . .
C(5) C 0.6398(2) 0.6373(3) 0.4587(2) 0.0249(6) Uani 1.00 1 d . . .
C(6) C 0.8258(2) 0.6682(3) 0.3850(2) 0.0265(6) Uani 1.00 1 d . . .
C(7) C 0.9684(3) 0.6896(3) 0.3915(2) 0.0317(7) Uani 1.00 1 d . . .
C(8) C 0.7550(2) 0.8334(3) 0.7259(2) 0.0237(6) Uani 1.00 1 d . . .
C(9) C 0.6847(3) 0.8911(3) 0.8059(2) 0.0329(7) Uani 1.00 1 d . . .
C(10) C 0.8221(2) 0.5439(2) 0.4955(2) 0.0245(6) Uani 1.00 1 d . . .
C(11) C 0.7970(3) 0.4197(3) 0.4189(2) 0.0339(7) Uani 1.00 1 d . . .
C(12) C 1.0372(2) 1.3050(2) 0.9975(2) 0.0246(6) Uani 1.00 1 d . . .
C(13) C 1.1799(2) 1.3346(3) 1.0111(2) 0.0242(6) Uani 1.00 1 d . . .
C(14) C 1.3761(2) 1.3240(3) 0.9448(2) 0.0284(7) Uani 1.00 1 d . . .
C(15) C 1.4397(2) 1.2264(3) 0.9732(2) 0.0292(7) Uani 1.00 1 d . . .
C(16) C 1.4460(2) 1.1146(3) 0.8922(2) 0.0291(7) Uani 1.00 1 d . . .
C(17) C 1.3189(2) 0.9267(3) 0.9092(2) 0.0295(7) Uani 1.00 1 d . . .
C(18) C 1.1984(2) 0.8290(3) 0.8842(2) 0.0325(7) Uani 1.00 1 d . . .
C(19) C 1.1880(3) 1.3401(3) 0.8515(2) 0.0291(7) Uani 1.00 1 d . . .
C(20) C 1.2144(3) 1.4839(3) 0.8760(2) 0.0339(7) Uani 1.00 1 d . . .
C(21) C 1.3193(3) 0.9599(3) 0.7585(2) 0.0311(7) Uani 1.00 1 d . . .
C(22) C 1.3196(3) 1.0459(4) 0.6986(2) 0.0405(9) Uani 1.00 1 d . . .
H(1A) H 0.8555 1.0912 0.7561 0.027 Uiso 1.00 1 c R . .
H(1B) H 0.8529 1.1619 0.6783 0.027 Uiso 1.00 1 c R . .
H(2A) H 0.6999 1.0091 0.5871 0.025 Uiso 1.00 1 c R . .
H(2B) H 0.6555 1.0260 0.6863 0.025 Uiso 1.00 1 c R . .
H(3A) H 0.5541 0.8353 0.5569 0.031 Uiso 1.00 1 c R . .
H(3B) H 0.5355 0.7975 0.6489 0.031 Uiso 1.00 1 c R . .
H(4A) H 0.4898 0.6121 0.5332 0.030 Uiso 1.00 1 c R . .
H(4B) H 0.6224 0.6112 0.5860 0.030 Uiso 1.00 1 c R . .
H(5A) H 0.6065 0.5510 0.4178 0.030 Uiso 1.00 1 c R . .
H(5B) H 0.6149 0.6989 0.4282 0.030 Uiso 1.00 1 c R . .
H(6A) H 0.7954 0.7401 0.3698 0.032 Uiso 1.00 1 c R . .
H(6B) H 0.7902 0.5898 0.3355 0.032 Uiso 1.00 1 c R . .
H(7A) H 0.9971 0.7179 0.3394 0.038 Uiso 1.00 1 c R . .
H(7B) H 0.9983 0.6095 0.3898 0.038 Uiso 1.00 1 c R . .
H(8A) H 0.8466 0.8653 0.7440 0.028 Uiso 1.00 1 c R . .
H(8B) H 0.7405 0.7403 0.7152 0.028 Uiso 1.00 1 c R . .
H(10A) H 0.7786 0.5296 0.5474 0.029 Uiso 1.00 1 c R . .
H(10B) H 0.9139 0.5661 0.5160 0.029 Uiso 1.00 1 c R . .
H(12A) H 1.0043 1.3634 0.9674 0.029 Uiso 1.00 1 c R . .
H(12B) H 1.0041 1.3163 1.0571 0.029 Uiso 1.00 1 c R . .
H(13A) H 1.2084 1.4277 1.0344 0.029 Uiso 1.00 1 c R . .
H(13B) H 1.2111 1.2964 1.0574 0.029 Uiso 1.00 1 c R . .
H(14A) H 1.3960 1.4051 0.9941 0.034 Uiso 1.00 1 c R . .
H(14B) H 1.4112 1.3391 0.8901 0.034 Uiso 1.00 1 c R . .
H(15A) H 1.5263 1.2665 1.0028 0.035 Uiso 1.00 1 c R . .
H(15B) H 1.3922 1.1960 1.0183 0.035 Uiso 1.00 1 c R . .
H(16A) H 1.4751 1.1471 0.8418 0.035 Uiso 1.00 1 c R . .
H(16B) H 1.5095 1.0673 0.9091 0.035 Uiso 1.00 1 c R . .
H(17A) H 1.3283 0.9699 0.9754 0.035 Uiso 1.00 1 c R . .
H(17B) H 1.3916 0.8829 0.8963 0.035 Uiso 1.00 1 c R . .
H(18A) H 1.1868 0.7867 0.9327 0.039 Uiso 1.00 1 c R . .
H(18B) H 1.2033 0.7635 0.8267 0.039 Uiso 1.00 1 c R . .
H(19A) H 1.0956 1.3103 0.8374 0.035 Uiso 1.00 1 c R . .
H(19B) H 1.2267 1.3061 0.7955 0.035 Uiso 1.00 1 c R . .
H(21A) H 1.3933 0.9173 0.7492 0.037 Uiso 1.00 1 c R . .
H(21B) H 1.2425 0.8932 0.7388 0.037 Uiso 1.00 1 c R . .
H(9A) H 0.6957 0.9831 0.8165 0.039 Uiso 1.00 1 c R . .
H(9B) H 0.7188 0.8730 0.8608 0.039 Uiso 1.00 1 c R . .
H(9C) H 0.5946 0.8539 0.7918 0.039 Uiso 1.00 1 c R . .
H(11A) H 0.7104 0.4050 0.3894 0.041 Uiso 1.00 1 c R . .
H(11B) H 0.8081 0.3496 0.4439 0.041 Uiso 1.00 1 c R . .
H(11C) H 0.8564 0.4248 0.3740 0.041 Uiso 1.00 1 c R . .
H(20A) H 1.1836 1.5194 0.9344 0.041 Uiso 1.00 1 c R . .
H(20B) H 1.1713 1.5111 0.8285 0.041 Uiso 1.00 1 c R . .
H(20C) H 1.3056 1.5143 0.8808 0.041 Uiso 1.00 1 c R . .
H(22A) H 1.2465 1.0884 0.7068 0.049 Uiso 1.00 1 c R . .
H(22B) H 1.3151 0.9958 0.6348 0.049 Uiso 1.00 1 c R . .
H(22C) H 1.3974 1.1096 0.7151 0.049 Uiso 1.00 1 c R . .

loop_
_atom_site_aniso_label
_atom_site_aniso_U_11
_atom_site_aniso_U_22
_atom_site_aniso_U_33
_atom_site_aniso_U_12
_atom_site_aniso_U_13
_atom_site_aniso_U_23
Br(1) 0.03055(17) 0.02972(18) 0.02696(17) 0.00295(13) 0.00592(13) 0.00080(14)
Br(2) 0.03841(19) 0.03283(19) 0.02639(18) 0.01023(14) -0.00553(13) 0.00463(15)
Br(3) 0.03345(19) 0.0455(2) 0.03262(19) 0.01194(15) 0.00662(14) 0.00734(17)
Br(4) 0.04147(19) 0.02754(18) 0.02711(18) 0.00598(14) 0.00682(14) 0.00824(14)
Ni(1) 0.01872(18) 0.01925(19) 0.01438(18) 0.00375(14) 0.00419(13) 0.00456(15)
Ni(2) 0.0211(2) 0.0186(2) 0.0157(2) 0.0029(2) 0.00670(19) 0.0041(2)
Ni(3) 0.02085(19) 0.0215(2) 0.01649(19) 0.00477(14) 0.00213(14) 0.00447(16)
Ni(4) 0.0197(2) 0.0201(2) 0.0190(2) 0.0043(2) 0.00158(19) 0.0044(2)
Ni(5) 0.0295(2) 0.0283(2) 0.0239(2) 0.00480(17) 0.00425(16) 0.00736(18)
S(1) 0.0201(3) 0.0238(3) 0.0157(3) 0.0022(2) 0.0039(2) 0.0046(2)
S(2) 0.0262(3) 0.0218(3) 0.0246(3) 0.0071(2) 0.0115(2) 0.0066(3)
S(3) 0.0214(3) 0.0222(3) 0.0209(3) 0.0050(2) -0.0001(2) 0.0047(3)
S(4) 0.0252(3) 0.0211(3) 0.0220(3) 0.0041(2) 0.0029(2) 0.0024(3)
N(1) 0.0196(11) 0.0175(12) 0.0171(11) 0.0048(9) 0.0016(8) 0.0045(9)
N(2) 0.0271(12) 0.0173(12) 0.0159(11) 0.0063(9) 0.0048(9) 0.0060(10)
N(3) 0.0261(12) 0.0247(13) 0.0179(12) 0.0051(10) 0.0033(9) 0.0071(10)
N(4) 0.0214(12) 0.0298(14) 0.0198(12) 0.0056(10) 0.0029(9) 0.0065(11)
C(1) 0.0244(14) 0.0223(15) 0.0190(14) 0.0042(11) 0.0080(11) 0.0034(12)
C(2) 0.0215(14) 0.0216(15) 0.0207(14) 0.0044(11) 0.0025(11) 0.0062(12)
C(3) 0.0174(14) 0.0276(16) 0.0299(16) 0.0023(11) 0.0004(11) 0.0041(13)
C(4) 0.0211(14) 0.0251(15) 0.0277(16) 0.0005(11) 0.0019(11) 0.0082(13)
C(5) 0.0255(15) 0.0236(15) 0.0235(15) 0.0038(12) 0.0008(11) 0.0041(12)
C(6) 0.0402(17) 0.0208(15) 0.0163(14) -0.0005(13) 0.0041(12) 0.0051(12)
C(7) 0.0456(19) 0.0210(16) 0.0268(16) 0.0035(13) 0.0196(14) 0.0019(13)
C(8) 0.0243(14) 0.0301(17) 0.0216(14) 0.0058(12) 0.0060(11) 0.0144(13)
C(9) 0.0346(17) 0.043(2) 0.0250(16) 0.0059(15) 0.0098(13) 0.0157(15)
C(10) 0.0338(16) 0.0202(15) 0.0245(15) 0.0089(12) 0.0094(12) 0.0110(13)
C(11) 0.0397(18) 0.0212(16) 0.042(2) 0.0077(13) 0.0135(15) 0.0079(15)
C(12) 0.0263(15) 0.0209(15) 0.0239(15) 0.0050(12) 0.0042(11) 0.0014(12)
C(13) 0.0315(15) 0.0213(15) 0.0176(14) 0.0012(12) 0.0028(11) 0.0038(12)
C(14) 0.0245(15) 0.0315(17) 0.0296(17) 0.0007(12) 0.0068(12) 0.0112(14)
C(15) 0.0234(15) 0.0366(18) 0.0254(16) 0.0007(13) 0.0023(12) 0.0082(14)
C(16) 0.0209(14) 0.0368(19) 0.0283(16) 0.0054(12) 0.0050(12) 0.0067(14)
C(17) 0.0287(16) 0.0342(18) 0.0310(17) 0.0134(13) 0.0089(13) 0.0129(15)
C(18) 0.0362(17) 0.0265(17) 0.0406(19) 0.0138(14) 0.0148(14) 0.0124(15)
C(19) 0.0429(18) 0.0294(17) 0.0183(15) 0.0100(14) 0.0057(12) 0.0098(13)
C(20) 0.0454(19) 0.0322(18) 0.0295(18) 0.0106(15) 0.0098(14) 0.0145(15)
C(21) 0.0315(16) 0.0362(19) 0.0247(16) 0.0107(14) 0.0077(12) 0.0035(14)
C(22) 0.0344(18) 0.062(2) 0.0268(17) 0.0061(17) 0.0051(14) 0.0165(18)

loop_
_atom_type_symbol
_atom_type_description
_atom_type_scat_dispersion_real
_atom_type_scat_dispersion_imag
_atom_type_scat_source
C C 0.003 0.002
;
International Tables for Crystallography
(1992, Vol. C, Tables 4.2.6.8 and 6.1.1.4)
;
H H 0.000 0.000
;
International Tables for Crystallography
(1992, Vol. C, Table 6.1.1.4)
;
N N 0.006 0.003
;
International Tables for Crystallography
(1992, Vol. C, Tables 4.2.6.8 and 6.1.1.4)
;
Ni Ni 0.339 1.112
;
International Tables for Crystallography
(1992, Vol. C, Tables 4.2.6.8 and 6.1.1.4)
;
Br Br -0.290 2.459
;
International Tables for Crystallography
(1992, Vol. C, Tables 4.2.6.8 and 6.1.1.4)
;
S S 0.125 0.123
;
International Tables for Crystallography
(1992, Vol. C, Tables 4.2.6.8 and 6.1.1.4)
;

loop_
_geom_angle_atom_site_label_1
_geom_angle_atom_site_label_2
_geom_angle_atom_site_label_3
_geom_angle
_geom_angle_publ_flag
_geom_angle_site_symmetry_1
_geom_angle_site_symmetry_2
_geom_angle_site_symmetry_3
S(1) Ni(1) S(2) 80.03(2) yes . . .
S(1) Ni(1) N(1) 88.72(6) yes . . .
S(1) Ni(1) N(2) 167.28(8) yes . . .
S(2) Ni(1) N(1) 168.55(6) yes . . .
S(2) Ni(1) N(2) 89.18(7) yes . . .
N(1) Ni(1) N(2) 101.72(9) yes . . .
S(1) Ni(2) S(1) 180.00(3) yes . . 2_776
S(1) Ni(2) S(2) 79.08(2) yes . . .
S(1) Ni(2) S(2) 100.92(2) yes . . 2_776
S(1) Ni(2) S(2) 100.92(2) yes 2_776 . .
S(1) Ni(2) S(2) 79.08(2) yes 2_776 . 2_776
S(2) Ni(2) S(2) 180(0) yes . . 2_776
S(3) Ni(3) S(4) 80.07(3) yes . . .
S(3) Ni(3) N(3) 88.63(7) yes . . .
S(3) Ni(3) N(4) 167.71(9) yes . . .
S(4) Ni(3) N(3) 167.10(7) yes . . .
S(4) Ni(3) N(4) 88.67(8) yes . . .
N(3) Ni(3) N(4) 101.97(10) yes . . .
S(3) Ni(4) S(3) 180(0) yes . . 2_777
S(3) Ni(4) S(4) 79.30(2) yes . . .
S(3) Ni(4) S(4) 100.70(2) yes . . 2_777
S(3) Ni(4) S(4) 100.70(2) yes 2_777 . .
S(3) Ni(4) S(4) 79.30(2) yes 2_777 . 2_777
S(4) Ni(4) S(4) 180.00(4) yes . . 2_777
Br(1) Ni(5) Br(2) 106.24(2) yes . . .
Br(1) Ni(5) Br(3) 111.38(2) yes . . .
Br(1) Ni(5) Br(4) 108.77(2) yes . . .
Br(2) Ni(5) Br(3) 110.57(2) yes . . .
Br(2) Ni(5) Br(4) 109.00(2) yes . . .
Br(3) Ni(5) Br(4) 110.75(2) yes . . .
Ni(1) S(1) Ni(2) 78.87(2) yes . . .
Ni(1) S(1) C(1) 99.13(8) yes . . .
Ni(2) S(1) C(1) 116.17(11) yes . . .
Ni(1) S(2) Ni(2) 79.19(2) yes . . .
Ni(1) S(2) C(7) 99.02(10) yes . . .
Ni(2) S(2) C(7) 113.28(13) yes . . .
Ni(3) S(3) Ni(4) 82.75(2) yes . . .
Ni(3) S(3) C(12) 99.32(9) yes . . .
Ni(4) S(3) C(12) 113.92(11) yes . . .
Ni(3) S(4) Ni(4) 82.67(2) yes . . .
Ni(3) S(4) C(18) 99.48(10) yes . . .
Ni(4) S(4) C(18) 113.43(12) yes . . .
Ni(1) N(1) C(2) 105.26(17) yes . . .
Ni(1) N(1) C(3) 118.58(17) yes . . .
Ni(1) N(1) C(8) 104.25(17) yes . . .
C(2) N(1) C(3) 106.3(2) yes . . .
C(2) N(1) C(8) 112.8(2) yes . . .
C(3) N(1) C(8) 109.7(2) yes . . .
Ni(1) N(2) C(5) 114.09(17) yes . . .
Ni(1) N(2) C(6) 104.72(16) yes . . .
Ni(1) N(2) C(10) 110.68(16) yes . . .
C(5) N(2) C(6) 106.5(2) yes . . .
C(5) N(2) C(10) 110.2(2) yes . . .
C(6) N(2) C(10) 110.5(2) yes . . .
Ni(3) N(3) C(13) 103.58(18) yes . . .
Ni(3) N(3) C(14) 116.5(2) yes . . .
Ni(3) N(3) C(19) 108.92(15) yes . . .
C(13) N(3) C(14) 107.3(2) yes . . .
C(13) N(3) C(19) 110.4(2) yes . . .
C(14) N(3) C(19) 109.9(2) yes . . .
Ni(3) N(4) C(16) 115.95(19) yes . . .
Ni(3) N(4) C(17) 103.81(18) yes . . .
Ni(3) N(4) C(21) 112.08(19) yes . . .
C(16) N(4) C(17) 106.5(2) yes . . .
C(16) N(4) C(21) 109.3(2) yes . . .
C(17) N(4) C(21) 108.7(2) yes . . .
S(1) C(1) C(2) 110.06(19) yes . . .
N(1) C(2) C(1) 112.0(2) yes . . .
N(1) C(3) C(4) 114.1(2) yes . . .
C(3) C(4) C(5) 111.8(2) yes . . .
N(2) C(5) C(4) 113.3(2) yes . . .
N(2) C(6) C(7) 111.1(2) yes . . .
S(2) C(7) C(6) 108.8(2) yes . . .
N(1) C(8) C(9) 116.6(2) yes . . .
N(2) C(10) C(11) 116.0(2) yes . . .
S(3) C(12) C(13) 108.8(2) yes . . .
N(3) C(13) C(12) 111.9(2) yes . . .
N(3) C(14) C(15) 113.3(2) yes . . .
C(14) C(15) C(16) 111.3(2) yes . . .
N(4) C(16) C(15) 113.9(2) yes . . .
N(4) C(17) C(18) 113.3(2) yes . . .
S(4) C(18) C(17) 109.1(2) yes . . .
N(3) C(19) C(20) 115.3(2) yes . . .
N(4) C(21) C(22) 114.9(2) yes . . .
S(1) C(1) H(1A) 109.7 no . . .
S(1) C(1) H(1B) 109.6 no . . .
C(2) C(1) H(1A) 109.6 no . . .
C(2) C(1) H(1B) 109.6 no . . .
H(1A) C(1) H(1B) 108.2 no . . .
N(1) C(2) H(2A) 109.2 no . . .
N(1) C(2) H(2B) 109.2 no . . .
C(1) C(2) H(2A) 109.2 no . . .
C(1) C(2) H(2B) 109.2 no . . .
H(2A) C(2) H(2B) 107.9 no . . .
N(1) C(3) H(3A) 108.7 no . . .
N(1) C(3) H(3B) 108.7 no . . .
C(4) C(3) H(3A) 108.7 no . . .
C(4) C(3) H(3B) 108.7 no . . .
H(3A) C(3) H(3B) 107.6 no . . .
C(3) C(4) H(4A) 109.2 no . . .
C(3) C(4) H(4B) 109.3 no . . .
C(5) C(4) H(4A) 109.2 no . . .
C(5) C(4) H(4B) 109.3 no . . .
H(4A) C(4) H(4B) 107.9 no . . .
N(2) C(5) H(5A) 108.9 no . . .
N(2) C(5) H(5B) 108.9 no . . .
C(4) C(5) H(5A) 108.9 no . . .
C(4) C(5) H(5B) 108.9 no . . .
H(5A) C(5) H(5B) 107.7 no . . .
N(2) C(6) H(6A) 109.4 no . . .
N(2) C(6) H(6B) 109.4 no . . .
C(7) C(6) H(6A) 109.4 no . . .
C(7) C(6) H(6B) 109.4 no . . .
H(6A) C(6) H(6B) 108.0 no . . .
S(2) C(7) H(7A) 109.9 no . . .
S(2) C(7) H(7B) 109.9 no . . .
C(6) C(7) H(7A) 109.9 no . . .
C(6) C(7) H(7B) 109.9 no . . .
H(7A) C(7) H(7B) 108.3 no . . .
N(1) C(8) H(8A) 108.1 no . . .
N(1) C(8) H(8B) 108.1 no . . .
C(9) C(8) H(8A) 108.1 no . . .
C(9) C(8) H(8B) 108.1 no . . .
H(8A) C(8) H(8B) 107.3 no . . .
C(8) C(9) H(9A) 109.5 no . . .
C(8) C(9) H(9B) 109.5 no . . .
C(8) C(9) H(9C) 109.5 no . . .
H(9A) C(9) H(9B) 109.5 no . . .
H(9A) C(9) H(9C) 109.5 no . . .
H(9B) C(9) H(9C) 109.5 no . . .
N(2) C(10) H(10A) 108.3 no . . .
N(2) C(10) H(10B) 108.3 no . . .
C(11) C(10) H(10A) 108.3 no . . .
C(11) C(10) H(10B) 108.3 no . . .
H(10A) C(10) H(10B) 107.4 no . . .
C(10) C(11) H(11A) 109.5 no . . .
C(10) C(11) H(11B) 109.5 no . . .
C(10) C(11) H(11C) 109.5 no . . .
H(11A) C(11) H(11B) 109.5 no . . .
H(11A) C(11) H(11C) 109.5 no . . .
H(11B) C(11) H(11C) 109.5 no . . .
S(3) C(12) H(12A) 109.9 no . . .
S(3) C(12) H(12B) 109.9 no . . .
C(13) C(12) H(12A) 109.9 no . . .
C(13) C(12) H(12B) 109.9 no . . .
H(12A) C(12) H(12B) 108.3 no . . .
N(3) C(13) H(13A) 109.2 no . . .
N(3) C(13) H(13B) 109.2 no . . .
C(12) C(13) H(13A) 109.2 no . . .
C(12) C(13) H(13B) 109.2 no . . .
H(13A) C(13) H(13B) 107.9 no . . .
N(3) C(14) H(14A) 108.9 no . . .
N(3) C(14) H(14B) 108.9 no . . .
C(15) C(14) H(14A) 108.9 no . . .
C(15) C(14) H(14B) 108.9 no . . .
H(14A) C(14) H(14B) 107.7 no . . .
C(14) C(15) H(15A) 109.4 no . . .
C(14) C(15) H(15B) 109.4 no . . .
C(16) C(15) H(15A) 109.4 no . . .
C(16) C(15) H(15B) 109.4 no . . .
H(15A) C(15) H(15B) 108.0 no . . .
N(4) C(16) H(16A) 108.8 no . . .
N(4) C(16) H(16B) 108.8 no . . .
C(15) C(16) H(16A) 108.8 no . . .
C(15) C(16) H(16B) 108.8 no . . .
H(16A) C(16) H(16B) 107.7 no . . .
N(4) C(17) H(17A) 108.9 no . . .
N(4) C(17) H(17B) 108.9 no . . .
C(18) C(17) H(17A) 108.9 no . . .
C(18) C(17) H(17B) 108.9 no . . .
H(17A) C(17) H(17B) 107.7 no . . .
S(4) C(18) H(18A) 109.9 no . . .
S(4) C(18) H(18B) 109.9 no . . .
C(17) C(18) H(18A) 109.9 no . . .
C(17) C(18) H(18B) 109.9 no . . .
H(18A) C(18) H(18B) 108.3 no . . .
N(3) C(19) H(19A) 108.4 no . . .
N(3) C(19) H(19B) 108.4 no . . .
C(20) C(19) H(19A) 108.4 no . . .
C(20) C(19) H(19B) 108.4 no . . .
H(19A) C(19) H(19B) 107.5 no . . .
C(19) C(20) H(20A) 109.5 no . . .
C(19) C(20) H(20B) 109.5 no . . .
C(19) C(20) H(20C) 109.5 no . . .
H(20A) C(20) H(20B) 109.5 no . . .
H(20A) C(20) H(20C) 109.5 no . . .
H(20B) C(20) H(20C) 109.5 no . . .
N(4) C(21) H(21A) 108.5 no . . .
N(4) C(21) H(21B) 108.5 no . . .
C(22) C(21) H(21A) 108.5 no . . .
C(22) C(21) H(21B) 108.5 no . . .
H(21A) C(21) H(21B) 107.5 no . . .
C(21) C(22) H(22A) 109.5 no . . .
C(21) C(22) H(22B) 109.5 no . . .
C(21) C(22) H(22C) 109.5 no . . .
H(22A) C(22) H(22B) 109.5 no . . .
H(22A) C(22) H(22C) 109.5 no . . .
H(22B) C(22) H(22C) 109.5 no . . .

loop_
_geom_bond_atom_site_label_1
_geom_bond_atom_site_label_2
_geom_bond_distance
_geom_bond_publ_flag
_geom_bond_site_symmetry_1
_geom_bond_site_symmetry_2
Br(1) Ni(5) 2.4077(5) yes . .
Br(2) Ni(5) 2.3910(4) yes . .
Br(3) Ni(5) 2.4093(6) yes . .
Br(4) Ni(5) 2.4165(6) yes . .
Ni(1) S(1) 2.1775(6) yes . .
Ni(1) S(2) 2.1707(8) yes . .
Ni(1) N(1) 1.995(2) yes . .
Ni(1) N(2) 1.978(2) yes . .
Ni(2) S(1) 2.1997(7) yes . .
Ni(2) S(1) 2.1997(7) yes . 2_776
Ni(2) S(2) 2.1919(8) yes . .
Ni(2) S(2) 2.1919(8) yes . 2_776
Ni(3) S(3) 2.1749(7) yes . .
Ni(3) S(4) 2.1713(8) yes . .
Ni(3) N(3) 2.003(2) yes . .
Ni(3) N(4) 1.999(2) yes . .
Ni(4) S(3) 2.1869(8) yes . .
Ni(4) S(3) 2.1869(8) yes . 2_777
Ni(4) S(4) 2.1942(7) yes . .
Ni(4) S(4) 2.1942(7) yes . 2_777
S(1) C(1) 1.820(3) yes . .
S(2) C(7) 1.816(2) yes . .
S(3) C(12) 1.826(2) yes . .
S(4) C(18) 1.823(3) yes . .
N(1) C(2) 1.501(4) yes . .
N(1) C(3) 1.497(3) yes . .
N(1) C(8) 1.508(4) yes . .
N(2) C(5) 1.498(3) yes . .
N(2) C(6) 1.492(4) yes . .
N(2) C(10) 1.511(4) yes . .
N(3) C(13) 1.505(3) yes . .
N(3) C(14) 1.497(3) yes . .
N(3) C(19) 1.513(4) yes . .
N(4) C(16) 1.500(3) yes . .
N(4) C(17) 1.501(5) yes . .
N(4) C(21) 1.506(3) yes . .
C(1) C(2) 1.498(3) yes . .
C(3) C(4) 1.506(4) yes . .
C(4) C(5) 1.525(4) yes . .
C(6) C(7) 1.512(4) yes . .
C(8) C(9) 1.533(4) yes . .
C(10) C(11) 1.524(4) yes . .
C(12) C(13) 1.512(3) yes . .
C(14) C(15) 1.517(5) yes . .
C(15) C(16) 1.516(4) yes . .
C(17) C(18) 1.512(4) yes . .
C(19) C(20) 1.518(4) yes . .
C(21) C(22) 1.499(6) yes . .
C(1) H(1A) 0.990 no . .
C(1) H(1B) 0.990 no . .
C(2) H(2A) 0.990 no . .
C(2) H(2B) 0.990 no . .
C(3) H(3A) 0.990 no . .
C(3) H(3B) 0.990 no . .
C(4) H(4A) 0.990 no . .
C(4) H(4B) 0.990 no . .
C(5) H(5A) 0.990 no . .
C(5) H(5B) 0.990 no . .
C(6) H(6A) 0.990 no . .
C(6) H(6B) 0.990 no . .
C(7) H(7A) 0.990 no . .
C(7) H(7B) 0.990 no . .
C(8) H(8A) 0.990 no . .
C(8) H(8B) 0.990 no . .
C(9) H(9A) 0.980 no . .
C(9) H(9B) 0.980 no . .
C(9) H(9C) 0.980 no . .
C(10) H(10A) 0.990 no . .
C(10) H(10B) 0.990 no . .
C(11) H(11A) 0.980 no . .
C(11) H(11B) 0.980 no . .
C(11) H(11C) 0.980 no . .
C(12) H(12A) 0.990 no . .
C(12) H(12B) 0.990 no . .
C(13) H(13A) 0.990 no . .
C(13) H(13B) 0.990 no . .
C(14) H(14A) 0.990 no . .
C(14) H(14B) 0.990 no . .
C(15) H(15A) 0.990 no . .
C(15) H(15B) 0.990 no . .
C(16) H(16A) 0.990 no . .
C(16) H(16B) 0.990 no . .
C(17) H(17A) 0.990 no . .
C(17) H(17B) 0.990 no . .
C(18) H(18A) 0.990 no . .
C(18) H(18B) 0.990 no . .
C(19) H(19A) 0.990 no . .
C(19) H(19B) 0.990 no . .
C(20) H(20A) 0.980 no . .
C(20) H(20B) 0.980 no . .
C(20) H(20C) 0.980 no . .
C(21) H(21A) 0.990 no . .
C(21) H(21B) 0.990 no . .
C(22) H(22A) 0.980 no . .
C(22) H(22B) 0.980 no . .
C(22) H(22C) 0.980 no . .

loop_
_geom_contact_atom_site_label_1
_geom_contact_atom_site_label_2
_geom_contact_distance
_geom_contact_publ_flag
_geom_contact_site_symmetry_1
_geom_contact_site_symmetry_2
Br(2) C(2) 3.554(3) ? . 1_545
Br(4) C(16) 3.586(3) ? . 1_445
Ni(1) Ni(2) 2.7804(3) ? . .
Ni(1) C(1) 3.051(2) ? . .
Ni(1) C(2) 2.794(2) ? . .
Ni(1) C(3) 3.013(2) ? . .
Ni(1) C(4) 3.248(2) ? . .
Ni(1) C(5) 2.929(2) ? . .
Ni(1) C(6) 2.764(2) ? . .
Ni(1) C(7) 3.040(3) ? . .
Ni(1) C(8) 2.781(3) ? . .
Ni(1) C(10) 2.882(3) ? . .
Ni(2) Ni(1) 2.7804(3) ? . .
Ni(2) Ni(1) 2.7804(3) ? . 2_776
Ni(2) C(1) 3.418(2) ? . .
Ni(2) C(1) 3.418(2) ? . 2_776
Ni(2) C(7) 3.353(3) ? . .
Ni(2) C(7) 3.353(3) ? . 2_776
Ni(3) Ni(4) 2.8832(3) ? . .
Ni(3) C(12) 3.058(3) ? . .
Ni(3) C(13) 2.773(2) ? . .
Ni(3) C(14) 2.988(2) ? . .
Ni(3) C(15) 3.091(2) ? . .
Ni(3) C(16) 2.978(2) ? . .
Ni(3) C(17) 2.772(3) ? . .
Ni(3) C(18) 3.056(3) ? . .
Ni(3) C(19) 2.875(3) ? . .
Ni(3) C(21) 2.921(3) ? . .
Ni(3) C(22) 3.386(3) ? . .
Ni(4) Ni(3) 2.8832(3) ? . .
Ni(4) Ni(3) 2.8832(3) ? . 2_777
Ni(4) C(12) 3.370(3) ? . .
Ni(4) C(12) 3.370(3) ? . 2_777
Ni(4) C(18) 3.364(3) ? . .
Ni(4) C(18) 3.364(3) ? . 2_777
S(1) S(2) 2.7959(9) ? . .
S(1) S(2) 3.3867(12) ? . 2_776
S(1) N(1) 2.920(2) ? . .
S(1) C(2) 2.725(2) ? . .
S(1) C(7) 3.585(3) ? . 2_776
S(1) C(8) 3.334(3) ? . .
S(2) S(1) 2.7959(9) ? . .
S(2) S(1) 3.3867(12) ? . 2_776
S(2) N(2) 2.916(2) ? . .
S(2) C(6) 2.712(2) ? . .
S(2) C(10) 3.432(3) ? . .
S(3) S(4) 2.7956(10) ? . .
S(3) S(4) 3.3733(11) ? . 2_777
S(3) N(3) 2.921(2) ? . .
S(3) C(13) 2.721(2) ? . .
S(3) C(19) 3.354(3) ? . .
S(4) S(3) 2.7956(10) ? . .
S(4) S(3) 3.3733(11) ? . 2_777
S(4) N(4) 2.917(2) ? . .
S(4) C(17) 2.722(3) ? . .
S(4) C(21) 3.391(3) ? . .
N(1) S(1) 2.920(2) ? . .
N(1) N(2) 3.081(3) ? . .
N(1) C(1) 2.486(3) ? . .
N(1) C(4) 2.521(3) ? . .
N(1) C(5) 3.111(3) ? . .
N(1) C(9) 2.587(4) ? . .
N(2) S(2) 2.916(2) ? . .
N(2) N(1) 3.081(3) ? . .
N(2) C(3) 3.201(3) ? . .
N(2) C(4) 2.525(3) ? . .
N(2) C(7) 2.478(4) ? . .
N(2) C(11) 2.573(4) ? . .
N(3) S(3) 2.921(2) ? . .
N(3) N(4) 3.109(3) ? . .
N(3) C(12) 2.500(3) ? . .
N(3) C(15) 2.518(4) ? . .
N(3) C(16) 3.159(4) ? . .
N(3) C(20) 2.561(5) ? . .
N(4) S(4) 2.917(2) ? . .
N(4) N(3) 3.109(3) ? . .
N(4) C(14) 3.174(4) ? . .
N(4) C(15) 2.528(3) ? . .
N(4) C(18) 2.518(4) ? . .
N(4) C(22) 2.534(4) ? . .
C(1) Ni(1) 3.051(2) ? . .
C(1) Ni(2) 3.418(2) ? . .
C(1) N(1) 2.486(3) ? . .
C(1) C(7) 3.568(4) ? . 2_776
C(1) C(8) 2.964(4) ? . .
C(1) C(9) 3.455(5) ? . .
C(2) Br(2) 3.554(3) ? . 1_565
C(2) Ni(1) 2.794(2) ? . .
C(2) S(1) 2.725(2) ? . .
C(2) C(3) 2.400(3) ? . .
C(2) C(8) 2.507(5) ? . .
C(2) C(9) 3.010(5) ? . .
C(3) Ni(1) 3.013(2) ? . .
C(3) N(2) 3.201(3) ? . .
C(3) C(2) 2.400(3) ? . .
C(3) C(5) 2.511(4) ? . .
C(3) C(8) 2.458(4) ? . .
C(3) C(9) 3.120(4) ? . .
C(4) Ni(1) 3.248(2) ? . .
C(4) N(1) 2.521(3) ? . .
C(4) N(2) 2.525(3) ? . .
C(4) C(4) 3.448(4) ? . 2_666
C(4) C(8) 3.200(3) ? . .
C(4) C(10) 3.118(4) ? . .
C(5) Ni(1) 2.929(2) ? . .
C(5) N(1) 3.111(3) ? . .
C(5) C(3) 2.511(4) ? . .
C(5) C(6) 2.396(4) ? . .
C(5) C(10) 2.468(4) ? . .
C(5) C(11) 3.121(4) ? . .
C(6) Ni(1) 2.764(2) ? . .
C(6) S(2) 2.712(2) ? . .
C(6) C(5) 2.396(4) ? . .
C(6) C(10) 2.467(5) ? . .
C(6) C(11) 2.927(5) ? . .
C(7) Ni(1) 3.040(3) ? . .
C(7) Ni(2) 3.353(3) ? . .
C(7) S(1) 3.585(3) ? . 2_776
C(7) N(2) 2.478(4) ? . .
C(7) C(1) 3.568(4) ? . 2_776
C(7) C(10) 2.941(5) ? . .
C(7) C(11) 3.421(4) ? . .
C(8) Ni(1) 2.781(3) ? . .
C(8) S(1) 3.334(3) ? . .
C(8) C(1) 2.964(4) ? . .
C(8) C(2) 2.507(5) ? . .
C(8) C(3) 2.458(4) ? . .
C(8) C(4) 3.200(3) ? . .
C(9) N(1) 2.587(4) ? . .
C(9) C(1) 3.455(5) ? . .
C(9) C(2) 3.010(5) ? . .
C(9) C(3) 3.120(4) ? . .
C(10) Ni(1) 2.882(3) ? . .
C(10) S(2) 3.432(3) ? . .
C(10) C(4) 3.118(4) ? . .
C(10) C(5) 2.468(4) ? . .
C(10) C(6) 2.467(5) ? . .
C(10) C(7) 2.941(5) ? . .
C(11) N(2) 2.573(4) ? . .
C(11) C(5) 3.121(4) ? . .
C(11) C(6) 2.927(5) ? . .
C(11) C(7) 3.421(4) ? . .
C(12) Ni(3) 3.058(3) ? . .
C(12) Ni(4) 3.370(3) ? . .
C(12) N(3) 2.500(3) ? . .
C(12) C(18) 3.597(4) ? . 2_777
C(12) C(19) 2.935(4) ? . .
C(12) C(20) 3.530(5) ? . .
C(13) Ni(3) 2.773(2) ? . .
C(13) S(3) 2.721(2) ? . .
C(13) C(14) 2.417(4) ? . .
C(13) C(15) 3.248(4) ? . .
C(13) C(19) 2.478(4) ? . .
C(13) C(20) 3.005(5) ? . .
C(14) Ni(3) 2.988(2) ? . .
C(14) N(4) 3.174(4) ? . .
C(14) C(13) 2.417(4) ? . .
C(14) C(16) 2.503(4) ? . .
C(14) C(19) 2.464(4) ? . .
C(14) C(20) 3.015(5) ? . .
C(15) Ni(3) 3.091(2) ? . .
C(15) N(3) 2.518(4) ? . .
C(15) N(4) 2.528(3) ? . .
C(15) C(13) 3.248(4) ? . .
C(15) C(17) 3.237(4) ? . .
C(16) Br(4) 3.586(3) ? . 1_665
C(16) Ni(3) 2.978(2) ? . .
C(16) N(3) 3.159(4) ? . .
C(16) C(14) 2.503(4) ? . .
C(16) C(17) 2.405(4) ? . .
C(16) C(21) 2.451(3) ? . .
C(16) C(22) 3.029(4) ? . .
C(17) Ni(3) 2.772(3) ? . .
C(17) S(4) 2.722(3) ? . .
C(17) C(15) 3.237(4) ? . .
C(17) C(16) 2.405(4) ? . .
C(17) C(21) 2.444(5) ? . .
C(18) Ni(3) 3.056(3) ? . .
C(18) Ni(4) 3.364(3) ? . .
C(18) N(4) 2.518(4) ? . .
C(18) C(12) 3.597(4) ? . 2_777
C(18) C(21) 2.976(5) ? . .
C(19) Ni(3) 2.875(3) ? . .
C(19) S(3) 3.354(3) ? . .
C(19) C(12) 2.935(4) ? . .
C(19) C(13) 2.478(4) ? . .
C(19) C(14) 2.464(4) ? . .
C(20) N(3) 2.561(5) ? . .
C(20) C(12) 3.530(5) ? . .
C(20) C(13) 3.005(5) ? . .
C(20) C(14) 3.015(5) ? . .
C(21) Ni(3) 2.921(3) ? . .
C(21) S(4) 3.391(3) ? . .
C(21) C(16) 2.451(3) ? . .
C(21) C(17) 2.444(5) ? . .
C(21) C(18) 2.976(5) ? . .
C(22) Ni(3) 3.386(3) ? . .
C(22) N(4) 2.534(4) ? . .
C(22) C(16) 3.029(4) ? . .
Br(1) H(7A) 3.441 ? . 2_766
Br(1) H(7B) 2.902 ? . 2_766
Br(1) H(8A) 3.565 ? . .
Br(1) H(8B) 2.990 ? . .
Br(1) H(10A) 3.276 ? . .
Br(1) H(12B) 2.869 ? . 2_777
Br(1) H(13A) 3.501 ? . 2_777
Br(1) H(13B) 3.293 ? . 2_777
Br(1) H(18B) 3.568 ? . .
Br(1) H(11C) 3.395 ? . 2_766
Br(1) H(20B) 3.240 ? . 1_545
Br(2) H(1B) 2.964 ? . 1_545
Br(2) H(2A) 3.064 ? . 1_545
Br(2) H(2B) 3.421 ? . 1_545
Br(2) H(3A) 3.095 ? . 2_666
Br(2) H(4A) 3.147 ? . 2_666
Br(2) H(5B) 3.039 ? . 2_666
Br(2) H(10A) 3.214 ? . .
Br(2) H(11B) 3.187 ? . .
Br(3) H(4B) 3.441 ? . .
Br(3) H(5A) 3.161 ? . 2_666
Br(3) H(8B) 3.261 ? . .
Br(3) H(13B) 3.441 ? . 2_777
Br(3) H(14A) 3.344 ? . 2_777
Br(3) H(14B) 3.368 ? . 1_445
Br(3) H(15A) 3.563 ? . 2_777
Br(3) H(15B) 3.523 ? . 2_777
Br(3) H(9C) 3.344 ? . .
Br(3) H(20C) 3.024 ? . 1_445
Br(4) H(1A) 3.108 ? . 1_545
Br(4) H(1B) 3.337 ? . 1_545
Br(4) H(2B) 3.478 ? . 1_545
Br(4) H(12A) 3.203 ? . 1_545
Br(4) H(13A) 2.875 ? . 2_777
Br(4) H(14B) 3.519 ? . 1_445
Br(4) H(15A) 3.250 ? . 1_445
Br(4) H(16A) 2.969 ? . 1_445
Br(4) H(16B) 3.564 ? . 1_445
Br(4) H(9A) 3.471 ? . 1_545
Br(4) H(20A) 3.194 ? . 2_777
Ni(1) H(2A) 2.935 ? . .
Ni(1) H(3A) 3.358 ? . .
Ni(1) H(4B) 3.275 ? . .
Ni(1) H(5B) 3.140 ? . .
Ni(1) H(6A) 2.882 ? . .
Ni(1) H(7B) 3.592 ? . .
Ni(1) H(8A) 2.687 ? . .
Ni(1) H(8B) 2.994 ? . .
Ni(1) H(10A) 3.117 ? . .
Ni(1) H(10B) 2.841 ? . .
Ni(2) H(1B) 3.472 ? . .
Ni(2) H(1B) 3.472 ? . 2_776
Ni(2) H(2A) 3.593 ? . .
Ni(2) H(2A) 3.593 ? . 2_776
Ni(2) H(6A) 3.390 ? . .
Ni(2) H(6A) 3.390 ? . 2_776
Ni(2) H(7A) 3.417 ? . .
Ni(2) H(7A) 3.417 ? . 2_776
Ni(3) H(13B) 2.878 ? . .
Ni(3) H(14B) 3.443 ? . .
Ni(3) H(15B) 2.905 ? . .
Ni(3) H(16A) 3.431 ? . .
Ni(3) H(17A) 2.899 ? . .
Ni(3) H(19A) 2.876 ? . .
Ni(3) H(19B) 3.037 ? . .
Ni(3) H(21B) 3.007 ? . .
Ni(3) H(22A) 2.936 ? . .
Ni(4) H(12B) 3.383 ? . .
Ni(4) H(12B) 3.383 ? . 2_777
Ni(4) H(13B) 3.557 ? . .
Ni(4) H(13B) 3.557 ? . 2_777
Ni(4) H(18A) 3.349 ? . .
Ni(4) H(18A) 3.349 ? . 2_777
Ni(4) H(9B) 3.452 ? . .
Ni(4) H(9B) 3.452 ? . 2_777
Ni(5) H(1B) 3.531 ? . 1_545
Ni(5) H(13A) 3.252 ? . 2_777
Ni(5) H(13B) 3.579 ? . 2_777
S(1) H(1A) 2.346 ? . .
S(1) H(1B) 2.346 ? . .
S(1) H(2A) 3.031 ? . .
S(1) H(2B) 3.584 ? . .
S(1) H(6A) 3.559 ? . 2_776
S(1) H(7A) 3.029 ? . 2_776
S(1) H(8A) 2.762 ? . .
S(1) H(22A) 2.974 ? . .
S(2) H(1B) 3.121 ? . 2_776
S(2) H(6A) 2.981 ? . .
S(2) H(6B) 3.583 ? . .
S(2) H(7A) 2.346 ? . .
S(2) H(7B) 2.345 ? . .
S(2) H(10B) 2.913 ? . .
S(2) H(11B) 2.923 ? . 2_766
S(2) H(22B) 3.578 ? . .
S(3) H(1A) 2.764 ? . .
S(3) H(8A) 3.585 ? . .
S(3) H(12A) 2.355 ? . .
S(3) H(12B) 2.355 ? . .
S(3) H(13A) 3.587 ? . .
S(3) H(13B) 3.009 ? . .
S(3) H(18A) 2.976 ? . 2_777
S(3) H(19A) 2.791 ? . .
S(3) H(9A) 3.423 ? . .
S(4) H(8A) 2.850 ? . .
S(4) H(12B) 3.013 ? . 2_777
S(4) H(17A) 3.047 ? . .
S(4) H(17B) 3.577 ? . .
S(4) H(18A) 2.351 ? . .
S(4) H(18B) 2.351 ? . .
S(4) H(21B) 2.867 ? . .
N(1) H(1A) 2.833 ? . .
N(1) H(1B) 3.318 ? . .
N(1) H(2A) 2.052 ? . .
N(1) H(2B) 2.052 ? . .
N(1) H(3A) 2.043 ? . .
N(1) H(3B) 2.043 ? . .
N(1) H(4A) 3.352 ? . .
N(1) H(4B) 2.676 ? . .
N(1) H(5B) 3.243 ? . .
N(1) H(8A) 2.045 ? . .
N(1) H(8B) 2.045 ? . .
N(1) H(9A) 2.777 ? . .
N(1) H(9B) 3.403 ? . .
N(1) H(9C) 2.828 ? . .
N(2) H(3A) 3.493 ? . .
N(2) H(4A) 3.341 ? . .
N(2) H(4B) 2.616 ? . .
N(2) H(5A) 2.046 ? . .
N(2) H(5B) 2.046 ? . .
N(2) H(6A) 2.047 ? . .
N(2) H(6B) 2.047 ? . .
N(2) H(7A) 3.320 ? . .
N(2) H(7B) 2.795 ? . .
N(2) H(10A) 2.050 ? . .
N(2) H(10B) 2.050 ? . .
N(2) H(11A) 2.700 ? . .
N(2) H(11B) 3.384 ? . .
N(2) H(11C) 2.878 ? . .
N(3) H(12A) 2.834 ? . .
N(3) H(12B) 3.335 ? . .
N(3) H(13A) 2.056 ? . .
N(3) H(13B) 2.056 ? . .
N(3) H(14A) 2.045 ? . .
N(3) H(14B) 2.045 ? . .
N(3) H(15A) 3.342 ? . .
N(3) H(15B) 2.628 ? . .
N(3) H(16A) 3.355 ? . .
N(3) H(19A) 2.053 ? . .
N(3) H(19B) 2.053 ? . .
N(3) H(20A) 2.722 ? . .
N(3) H(20B) 3.382 ? . .
N(3) H(20C) 2.819 ? . .
N(3) H(22A) 3.477 ? . .
N(4) H(14B) 3.373 ? . .
N(4) H(15A) 3.349 ? . .
N(4) H(15B) 2.638 ? . .
N(4) H(16A) 2.045 ? . .
N(4) H(16B) 2.045 ? . .
N(4) H(17A) 2.049 ? . .
N(4) H(17B) 2.048 ? . .
N(4) H(18A) 3.339 ? . .
N(4) H(18B) 2.886 ? . .
N(4) H(21A) 2.049 ? . .
N(4) H(21B) 2.049 ? . .
N(4) H(22A) 2.731 ? . .
N(4) H(22B) 3.361 ? . .
N(4) H(22C) 2.750 ? . .
C(1) H(2A) 2.050 ? . .
C(1) H(2B) 2.050 ? . .
C(1) H(7A) 2.769 ? . 2_776
C(1) H(8A) 2.721 ? . .
C(1) H(19A) 3.586 ? . .
C(1) H(9A) 2.935 ? . .
C(2) H(1A) 2.055 ? . .
C(2) H(1B) 2.055 ? . .
C(2) H(3A) 2.392 ? . .
C(2) H(3B) 2.760 ? . .
C(2) H(8A) 2.785 ? . .
C(2) H(8B) 3.336 ? . .
C(2) H(9A) 2.675 ? . .
C(2) H(9C) 3.319 ? . .
C(3) H(2A) 2.588 ? . .
C(3) H(2B) 2.552 ? . .
C(3) H(4A) 2.057 ? . .
C(3) H(4B) 2.057 ? . .
C(3) H(5A) 3.329 ? . .
C(3) H(5B) 2.589 ? . .
C(3) H(8A) 3.297 ? . .
C(3) H(8B) 2.586 ? . .
C(3) H(21A) 3.405 ? . 1_455
C(3) H(9A) 3.451 ? . .
C(3) H(9C) 2.855 ? . .
C(4) H(3A) 2.051 ? . .
C(4) H(3B) 2.051 ? . .
C(4) H(4A) 2.834 ? . 2_666
C(4) H(4B) 3.425 ? . 2_666
C(4) H(5A) 2.070 ? . .
C(4) H(5A) 2.987 ? . 2_666
C(4) H(5B) 2.070 ? . .
C(4) H(8B) 2.850 ? . .
C(4) H(10A) 2.729 ? . .
C(4) H(11A) 3.363 ? . 2_666
C(5) H(3A) 2.646 ? . .
C(5) H(3B) 3.349 ? . .
C(5) H(4A) 2.074 ? . .
C(5) H(4A) 2.949 ? . 2_666
C(5) H(4B) 2.074 ? . .
C(5) H(4B) 3.521 ? . 2_666
C(5) H(6A) 2.563 ? . .
C(5) H(6B) 2.576 ? . .
C(5) H(10A) 2.595 ? . .
C(5) H(10B) 3.305 ? . .
C(5) H(11A) 2.762 ? . .
C(6) H(5A) 2.668 ? . .
C(6) H(5B) 2.463 ? . .
C(6) H(7A) 2.071 ? . .
C(6) H(7B) 2.070 ? . .
C(6) H(10A) 3.304 ? . .
C(6) H(10B) 2.755 ? . .
C(6) H(19B) 2.895 ? . 2_776
C(6) H(11A) 3.022 ? . .
C(6) H(11C) 2.743 ? . .
C(6) H(20B) 3.347 ? . 2_776
C(6) H(22A) 3.546 ? . 2_776
C(7) H(1B) 2.805 ? . 2_776
C(7) H(6A) 2.064 ? . .
C(7) H(6B) 2.064 ? . .
C(7) H(10B) 2.693 ? . .
C(7) H(19A) 3.541 ? . 2_776
C(7) H(19B) 3.463 ? . 2_776
C(7) H(11B) 3.539 ? . 2_766
C(7) H(11C) 2.940 ? . .
C(7) H(20B) 3.581 ? . 2_776
C(8) H(1A) 2.805 ? . .
C(8) H(2A) 3.350 ? . .
C(8) H(2B) 2.734 ? . .
C(8) H(3A) 3.277 ? . .
C(8) H(3B) 2.499 ? . .
C(8) H(4B) 2.891 ? . .
C(8) H(9A) 2.076 ? . .
C(8) H(9B) 2.076 ? . .
C(8) H(9C) 2.076 ? . .
C(9) H(1A) 2.967 ? . .
C(9) H(2B) 2.707 ? . .
C(9) H(3B) 2.661 ? . .
C(9) H(8A) 2.067 ? . .
C(9) H(8B) 2.067 ? . .
C(9) H(13B) 3.586 ? . 2_777
C(9) H(15B) 3.229 ? . 2_777
C(9) H(16B) 3.131 ? . 1_455
C(9) H(17A) 3.316 ? . 2_777
C(9) H(17B) 3.539 ? . 1_455
C(9) H(21A) 3.286 ? . 1_455
C(10) H(4A) 3.479 ? . 2_666
C(10) H(4B) 2.736 ? . .
C(10) H(5A) 2.566 ? . .
C(10) H(5B) 3.306 ? . .
C(10) H(6A) 3.322 ? . .
C(10) H(6B) 2.658 ? . .
C(10) H(7B) 2.726 ? . .
C(10) H(7B) 3.466 ? . 2_766
C(10) H(10B) 3.271 ? . 2_766
C(10) H(11A) 2.068 ? . .
C(10) H(11B) 2.068 ? . .
C(10) H(11C) 2.068 ? . .
C(11) H(4A) 3.219 ? . 2_666
C(11) H(5A) 2.704 ? . .
C(11) H(6B) 2.569 ? . .
C(11) H(7B) 2.934 ? . .
C(11) H(10A) 2.061 ? . .
C(11) H(10B) 2.061 ? . .
C(11) H(10B) 3.179 ? . 2_766
C(12) H(13A) 2.062 ? . .
C(12) H(13B) 2.062 ? . .
C(12) H(18A) 2.868 ? . 2_777
C(12) H(19A) 2.596 ? . .
C(12) H(20A) 3.073 ? . .
C(12) H(20A) 3.358 ? . 2_787
C(13) H(12A) 2.070 ? . .
C(13) H(12B) 2.070 ? . .
C(13) H(14A) 2.397 ? . .
C(13) H(14B) 3.216 ? . .
C(13) H(15B) 2.968 ? . .
C(13) H(19A) 2.690 ? . .
C(13) H(19B) 3.324 ? . .
C(13) H(20A) 2.635 ? . .
C(13) H(20C) 3.403 ? . .
C(14) H(13A) 2.574 ? . .
C(14) H(13B) 2.609 ? . .
C(14) H(14A) 3.444 ? . 2_887
C(14) H(15A) 2.068 ? . .
C(14) H(15B) 2.068 ? . .
C(14) H(16A) 2.591 ? . .
C(14) H(16B) 3.330 ? . .
C(14) H(19A) 3.311 ? . .
C(14) H(19B) 2.656 ? . .
C(14) H(20A) 3.261 ? . .
C(14) H(20C) 2.754 ? . .
C(15) H(13B) 2.976 ? . .
C(15) H(14A) 2.063 ? . .
C(15) H(14B) 2.063 ? . .
C(15) H(16A) 2.060 ? . .
C(15) H(16B) 2.060 ? . .
C(15) H(17A) 2.932 ? . .
C(15) H(17B) 3.219 ? . 2_877
C(15) H(9B) 3.495 ? . 2_777
C(16) H(14A) 3.332 ? . .
C(16) H(14B) 2.595 ? . .
C(16) H(15A) 2.067 ? . .
C(16) H(15B) 2.067 ? . .
C(16) H(17A) 2.561 ? . .
C(16) H(17A) 3.474 ? . 2_877
C(16) H(17B) 2.576 ? . .
C(16) H(17B) 3.581 ? . 2_877
C(16) H(21A) 2.603 ? . .
C(16) H(21B) 3.299 ? . .
C(16) H(9A) 3.389 ? . 1_655
C(16) H(9C) 3.567 ? . 1_655
C(16) H(22A) 3.371 ? . .
C(16) H(22C) 2.721 ? . .
C(17) H(15A) 3.417 ? . 2_877
C(17) H(15B) 2.959 ? . .
C(17) H(16A) 3.206 ? . .
C(17) H(16B) 2.383 ? . .
C(17) H(16B) 3.225 ? . 2_877
C(17) H(18A) 2.070 ? . .
C(17) H(18B) 2.070 ? . .
C(17) H(21A) 2.618 ? . .
C(17) H(21B) 2.599 ? . .
C(18) H(12B) 2.860 ? . 2_777
C(18) H(17A) 2.059 ? . .
C(18) H(17B) 2.058 ? . .
C(18) H(21A) 3.281 ? . .
C(18) H(21B) 2.578 ? . .
C(18) H(20B) 3.368 ? . 1_545
C(19) H(6A) 3.298 ? . 2_776
C(19) H(6B) 3.194 ? . 2_776
C(19) H(7A) 3.285 ? . 2_776
C(19) H(12A) 2.749 ? . .
C(19) H(13A) 2.692 ? . .
C(19) H(13B) 3.331 ? . .
C(19) H(14A) 2.886 ? . .
C(19) H(14B) 2.445 ? . .
C(19) H(20A) 2.063 ? . .
C(19) H(20B) 2.063 ? . .
C(19) H(20C) 2.063 ? . .
C(19) H(22A) 3.246 ? . .
C(20) H(6B) 3.123 ? . 2_776
C(20) H(12A) 3.072 ? . .
C(20) H(12B) 3.505 ? . 2_787
C(20) H(13A) 2.678 ? . .
C(20) H(14A) 2.974 ? . .
C(20) H(14B) 2.892 ? . .
C(20) H(18A) 3.311 ? . 1_565
C(20) H(18B) 3.419 ? . 1_565
C(20) H(19A) 2.057 ? . .
C(20) H(19B) 2.057 ? . .
C(21) H(3B) 3.426 ? . 1_655
C(21) H(16A) 2.443 ? . .
C(21) H(16B) 2.843 ? . .
C(21) H(17A) 3.300 ? . .
C(21) H(17B) 2.610 ? . .
C(21) H(18B) 2.834 ? . .
C(21) H(9C) 3.423 ? . 1_655
C(21) H(22A) 2.046 ? . .
C(21) H(22B) 2.046 ? . .
C(21) H(22C) 2.046 ? . .
C(22) H(6A) 3.234 ? . 2_776
C(22) H(16A) 2.546 ? . .
C(22) H(19B) 3.220 ? . .
C(22) H(21A) 2.043 ? . .
C(22) H(21B) 2.043 ? . .
H(1A) Br(4) 3.108 ? . 1_565
H(1A) S(1) 2.346 ? . .
H(1A) S(3) 2.764 ? . .
H(1A) N(1) 2.833 ? . .
H(1A) C(2) 2.055 ? . .
H(1A) C(8) 2.805 ? . .
H(1A) C(9) 2.967 ? . .
H(1A) H(1B) 1.603 ? . .
H(1A) H(2A) 2.835 ? . .
H(1A) H(2B) 2.260 ? . .
H(1A) H(7A) 3.191 ? . 2_776
H(1A) H(8A) 2.458 ? . .
H(1A) H(19A) 3.186 ? . .
H(1A) H(9A) 2.338 ? . .
H(1A) H(9B) 3.468 ? . .
H(1B) Br(2) 2.964 ? . 1_565
H(1B) Br(4) 3.337 ? . 1_565
H(1B) Ni(2) 3.472 ? . .
H(1B) Ni(5) 3.531 ? . 1_565
H(1B) S(1) 2.346 ? . .
H(1B) S(2) 3.121 ? . 2_776
H(1B) N(1) 3.318 ? . .
H(1B) C(2) 2.055 ? . .
H(1B) C(7) 2.805 ? . 2_776
H(1B) H(1A) 1.603 ? . .
H(1B) H(2A) 2.257 ? . .
H(1B) H(2B) 2.446 ? . .
H(1B) H(7A) 2.017 ? . 2_776
H(1B) H(7B) 3.252 ? . 2_776
H(1B) H(19A) 3.338 ? . .
H(2A) Br(2) 3.064 ? . 1_565
H(2A) Ni(1) 2.935 ? . .
H(2A) Ni(2) 3.593 ? . .
H(2A) S(1) 3.031 ? . .
H(2A) N(1) 2.052 ? . .
H(2A) C(1) 2.050 ? . .
H(2A) C(3) 2.588 ? . .
H(2A) C(8) 3.350 ? . .
H(2A) H(1A) 2.835 ? . .
H(2A) H(1B) 2.257 ? . .
H(2A) H(2B) 1.601 ? . .
H(2A) H(3A) 2.214 ? . .
H(2A) H(3B) 3.124 ? . .
H(2A) H(5B) 3.581 ? . .
H(2A) H(22B) 3.390 ? . 2_776
H(2B) Br(2) 3.421 ? . 1_565
H(2B) Br(4) 3.478 ? . 1_565
H(2B) S(1) 3.584 ? . .
H(2B) N(1) 2.052 ? . .
H(2B) C(1) 2.050 ? . .
H(2B) C(3) 2.552 ? . .
H(2B) C(8) 2.734 ? . .
H(2B) C(9) 2.707 ? . .
H(2B) H(1A) 2.260 ? . .
H(2B) H(1B) 2.446 ? . .
H(2B) H(2A) 1.601 ? . .
H(2B) H(3A) 2.516 ? . .
H(2B) H(3B) 2.560 ? . .
H(2B) H(8A) 3.166 ? . .
H(2B) H(8B) 3.578 ? . .
H(2B) H(16A) 3.318 ? . 1_455
H(2B) H(21A) 3.219 ? . 1_455
H(2B) H(9A) 2.212 ? . .
H(2B) H(9C) 2.863 ? . .
H(2B) H(22C) 3.095 ? . 1_455
H(3A) Br(2) 3.095 ? . 2_666
H(3A) Ni(1) 3.358 ? . .
H(3A) N(1) 2.043 ? . .
H(3A) N(2) 3.493 ? . .
H(3A) C(2) 2.392 ? . .
H(3A) C(4) 2.051 ? . .
H(3A) C(5) 2.646 ? . .
H(3A) C(8) 3.277 ? . .
H(3A) H(2A) 2.214 ? . .
H(3A) H(2B) 2.516 ? . .
H(3A) H(3B) 1.598 ? . .
H(3A) H(4A) 2.393 ? . .
H(3A) H(4B) 2.850 ? . .
H(3A) H(5A) 3.455 ? . .
H(3A) H(5B) 2.343 ? . .
H(3A) H(8B) 3.536 ? . .
H(3A) H(21A) 3.507 ? . 1_455
H(3A) H(9C) 3.553 ? . .
H(3A) H(22B) 3.460 ? . 1_455
H(3B) N(1) 2.043 ? . .
H(3B) C(2) 2.760 ? . .
H(3B) C(4) 2.051 ? . .
H(3B) C(5) 3.349 ? . .
H(3B) C(8) 2.499 ? . .
H(3B) C(9) 2.661 ? . .
H(3B) C(21) 3.426 ? . 1_455
H(3B) H(2A) 3.124 ? . .
H(3B) H(2B) 2.560 ? . .
H(3B) H(3A) 1.598 ? . .
H(3B) H(4A) 2.285 ? . .
H(3B) H(4B) 2.399 ? . .
H(3B) H(5B) 3.478 ? . .
H(3B) H(8A) 3.454 ? . .
H(3B) H(8B) 2.614 ? . .
H(3B) H(21A) 2.520 ? . 1_455
H(3B) H(9A) 3.044 ? . .
H(3B) H(9B) 3.514 ? . .
H(3B) H(9C) 2.135 ? . .
H(3B) H(11A) 3.110 ? . 2_666
H(3B) H(22B) 3.523 ? . 1_455
H(4A) Br(2) 3.147 ? . 2_666
H(4A) N(1) 3.352 ? . .
H(4A) N(2) 3.341 ? . .
H(4A) C(3) 2.057 ? . .
H(4A) C(4) 2.834 ? . 2_666
H(4A) C(5) 2.074 ? . .
H(4A) C(5) 2.949 ? . 2_666
H(4A) C(10) 3.479 ? . 2_666
H(4A) C(11) 3.219 ? . 2_666
H(4A) H(3A) 2.393 ? . .
H(4A) H(3B) 2.285 ? . .
H(4A) H(4A) 2.477 ? . 2_666
H(4A) H(4B) 1.601 ? . .
H(4A) H(4B) 2.697 ? . 2_666
H(4A) H(5A) 2.261 ? . .
H(4A) H(5A) 2.285 ? . 2_666
H(4A) H(5B) 2.472 ? . .
H(4A) H(8B) 3.574 ? . .
H(4A) H(10A) 3.396 ? . .
H(4A) H(10A) 3.072 ? . 2_666
H(4A) H(11A) 2.542 ? . 2_666
H(4A) H(11B) 3.338 ? . 2_666
H(4B) Br(3) 3.441 ? . .
H(4B) Ni(1) 3.275 ? . .
H(4B) N(1) 2.676 ? . .
H(4B) N(2) 2.616 ? . .
H(4B) C(3) 2.057 ? . .
H(4B) C(4) 3.425 ? . 2_666
H(4B) C(5) 2.074 ? . .
H(4B) C(5) 3.521 ? . 2_666
H(4B) C(8) 2.891 ? . .
H(4B) C(10) 2.736 ? . .
H(4B) H(3A) 2.850 ? . .
H(4B) H(3B) 2.399 ? . .
H(4B) H(4A) 1.601 ? . .
H(4B) H(4A) 2.697 ? . 2_666
H(4B) H(5A) 2.475 ? . .
H(4B) H(5A) 2.812 ? . 2_666
H(4B) H(5B) 2.855 ? . .
H(4B) H(8B) 2.270 ? . .
H(4B) H(10A) 2.083 ? . .
H(4B) H(10B) 3.459 ? . .
H(4B) H(11A) 3.547 ? . .
H(5A) Br(3) 3.161 ? . 2_666
H(5A) N(2) 2.046 ? . .
H(5A) C(3) 3.329 ? . .
H(5A) C(4) 2.070 ? . .
H(5A) C(4) 2.987 ? . 2_666
H(5A) C(6) 2.668 ? . .
H(5A) C(10) 2.566 ? . .
H(5A) C(11) 2.704 ? . .
H(5A) H(3A) 3.455 ? . .
H(5A) H(4A) 2.261 ? . .
H(5A) H(4A) 2.285 ? . 2_666
H(5A) H(4B) 2.475 ? . .
H(5A) H(4B) 2.812 ? . 2_666
H(5A) H(5B) 1.599 ? . .
H(5A) H(6A) 2.976 ? . .
H(5A) H(6B) 2.467 ? . .
H(5A) H(10A) 2.717 ? . .
H(5A) H(10B) 3.511 ? . .
H(5A) H(11A) 2.083 ? . .
H(5A) H(11B) 3.439 ? . .
H(5A) H(11C) 3.258 ? . .
H(5B) Br(2) 3.039 ? . 2_666
H(5B) Ni(1) 3.140 ? . .
H(5B) N(1) 3.243 ? . .
H(5B) N(2) 2.046 ? . .
H(5B) C(3) 2.589 ? . .
H(5B) C(4) 2.070 ? . .
H(5B) C(6) 2.463 ? . .
H(5B) C(10) 3.306 ? . .
H(5B) H(2A) 3.581 ? . .
H(5B) H(3A) 2.343 ? . .
H(5B) H(3B) 3.478 ? . .
H(5B) H(4A) 2.472 ? . .
H(5B) H(4B) 2.855 ? . .
H(5B) H(5A) 1.599 ? . .
H(5B) H(6A) 2.236 ? . .
H(5B) H(6B) 2.687 ? . .
H(5B) H(10A) 3.542 ? . .
H(5B) H(11A) 3.494 ? . .
H(5B) H(22C) 3.471 ? . 2_776
H(6A) Ni(1) 2.882 ? . .
H(6A) Ni(2) 3.390 ? . .
H(6A) S(1) 3.559 ? . 2_776
H(6A) S(2) 2.981 ? . .
H(6A) N(2) 2.047 ? . .
H(6A) C(5) 2.563 ? . .
H(6A) C(7) 2.064 ? . .
H(6A) C(10) 3.322 ? . .
H(6A) C(19) 3.298 ? . 2_776
H(6A) C(22) 3.234 ? . 2_776
H(6A) H(5A) 2.976 ? . .
H(6A) H(5B) 2.236 ? . .
H(6A) H(6B) 1.602 ? . .
H(6A) H(7A) 2.294 ? . .
H(6A) H(7B) 2.856 ? . .
H(6A) H(19A) 3.403 ? . 2_776
H(6A) H(19B) 2.438 ? . 2_776
H(6A) H(22A) 2.584 ? . 2_776
H(6A) H(22B) 3.359 ? . 2_776
H(6A) H(22C) 3.280 ? . 2_776
H(6B) S(2) 3.583 ? . .
H(6B) N(2) 2.047 ? . .
H(6B) C(5) 2.576 ? . .
H(6B) C(7) 2.064 ? . .
H(6B) C(10) 2.658 ? . .
H(6B) C(11) 2.569 ? . .
H(6B) C(19) 3.194 ? . 2_776
H(6B) C(20) 3.123 ? . 2_776
H(6B) H(5A) 2.467 ? . .
H(6B) H(5B) 2.687 ? . .
H(6B) H(6A) 1.602 ? . .
H(6B) H(7A) 2.443 ? . .
H(6B) H(7B) 2.299 ? . .
H(6B) H(10A) 3.509 ? . .
H(6B) H(10B) 3.093 ? . .
H(6B) H(19A) 3.386 ? . 2_776
H(6B) H(19B) 2.595 ? . 2_776
H(6B) H(11A) 2.480 ? . .
H(6B) H(11B) 3.541 ? . .
H(6B) H(11C) 2.279 ? . .
H(6B) H(20B) 2.555 ? . 2_776
H(6B) H(20C) 3.244 ? . 2_776
H(7A) Br(1) 3.441 ? . 2_766
H(7A) Ni(2) 3.417 ? . .
H(7A) S(1) 3.029 ? . 2_776
H(7A) S(2) 2.346 ? . .
H(7A) N(2) 3.320 ? . .
H(7A) C(1) 2.769 ? . 2_776
H(7A) C(6) 2.071 ? . .
H(7A) C(19) 3.285 ? . 2_776
H(7A) H(1A) 3.191 ? . 2_776
H(7A) H(1B) 2.017 ? . 2_776
H(7A) H(6A) 2.294 ? . .
H(7A) H(6B) 2.443 ? . .
H(7A) H(7B) 1.605 ? . .
H(7A) H(19A) 2.748 ? . 2_776
H(7A) H(19B) 3.004 ? . 2_776
H(7A) H(11C) 3.574 ? . .
H(7A) H(20B) 3.283 ? . 2_776
H(7B) Br(1) 2.902 ? . 2_766
H(7B) Ni(1) 3.592 ? . .
H(7B) S(2) 2.345 ? . .
H(7B) N(2) 2.795 ? . .
H(7B) C(6) 2.070 ? . .
H(7B) C(10) 2.726 ? . .
H(7B) C(10) 3.466 ? . 2_766
H(7B) C(11) 2.934 ? . .
H(7B) H(1B) 3.252 ? . 2_776
H(7B) H(6A) 2.856 ? . .
H(7B) H(6B) 2.299 ? . .
H(7B) H(7A) 1.605 ? . .
H(7B) H(10A) 3.287 ? . 2_766
H(7B) H(10B) 2.335 ? . .
H(7B) H(10B) 2.961 ? . 2_766
H(7B) H(11A) 3.554 ? . .
H(7B) H(11B) 3.075 ? . 2_766
H(7B) H(11C) 2.309 ? . .
H(7B) H(20B) 3.513 ? . 2_776
H(8A) Br(1) 3.565 ? . .
H(8A) Ni(1) 2.687 ? . .
H(8A) S(1) 2.762 ? . .
H(8A) S(3) 3.585 ? . .
H(8A) S(4) 2.850 ? . .
H(8A) N(1) 2.045 ? . .
H(8A) C(1) 2.721 ? . .
H(8A) C(2) 2.785 ? . .
H(8A) C(3) 3.297 ? . .
H(8A) C(9) 2.067 ? . .
H(8A) H(1A) 2.458 ? . .
H(8A) H(2B) 3.166 ? . .
H(8A) H(3B) 3.454 ? . .
H(8A) H(8B) 1.595 ? . .
H(8A) H(9A) 2.393 ? . .
H(8A) H(9B) 2.328 ? . .
H(8A) H(9C) 2.858 ? . .
H(8B) Br(1) 2.990 ? . .
H(8B) Br(3) 3.261 ? . .
H(8B) Ni(1) 2.994 ? . .
H(8B) N(1) 2.045 ? . .
H(8B) C(2) 3.336 ? . .
H(8B) C(3) 2.586 ? . .
H(8B) C(4) 2.850 ? . .
H(8B) C(9) 2.067 ? . .
H(8B) H(2B) 3.578 ? . .
H(8B) H(3A) 3.536 ? . .
H(8B) H(3B) 2.614 ? . .
H(8B) H(4A) 3.574 ? . .
H(8B) H(4B) 2.270 ? . .
H(8B) H(8A) 1.595 ? . .
H(8B) H(10A) 3.075 ? . .
H(8B) H(9A) 2.859 ? . .
H(8B) H(9B) 2.370 ? . .
H(8B) H(9C) 2.350 ? . .
H(10A) Br(1) 3.276 ? . .
H(10A) Br(2) 3.214 ? . .
H(10A) Ni(1) 3.117 ? . .
H(10A) N(2) 2.050 ? . .
H(10A) C(4) 2.729 ? . .
H(10A) C(5) 2.595 ? . .
H(10A) C(6) 3.304 ? . .
H(10A) C(11) 2.061 ? . .
H(10A) H(4A) 3.396 ? . .
H(10A) H(4A) 3.072 ? . 2_666
H(10A) H(4B) 2.083 ? . .
H(10A) H(5A) 2.717 ? . .
H(10A) H(5B) 3.542 ? . .
H(10A) H(6B) 3.509 ? . .
H(10A) H(7B) 3.287 ? . 2_766
H(10A) H(8B) 3.075 ? . .
H(10A) H(10B) 1.596 ? . .
H(10A) H(11A) 2.442 ? . .
H(10A) H(11B) 2.275 ? . .
H(10A) H(11C) 2.843 ? . .
H(10B) Ni(1) 2.841 ? . .
H(10B) S(2) 2.913 ? . .
H(10B) N(2) 2.050 ? . .
H(10B) C(5) 3.305 ? . .
H(10B) C(6) 2.755 ? . .
H(10B) C(7) 2.693 ? . .
H(10B) C(10) 3.271 ? . 2_766
H(10B) C(11) 2.061 ? . .
H(10B) C(11) 3.179 ? . 2_766
H(10B) H(4B) 3.459 ? . .
H(10B) H(5A) 3.511 ? . .
H(10B) H(6B) 3.093 ? . .
H(10B) H(7B) 2.335 ? . .
H(10B) H(7B) 2.961 ? . 2_766
H(10B) H(10A) 1.596 ? . .
H(10B) H(10B) 2.540 ? . 2_766
H(10B) H(11A) 2.848 ? . .
H(10B) H(11B) 2.419 ? . .
H(10B) H(11B) 2.970 ? . 2_766
H(10B) H(11C) 2.293 ? . .
H(10B) H(11C) 2.877 ? . 2_766
H(12A) Br(4) 3.203 ? . 1_565
H(12A) S(3) 2.355 ? . .
H(12A) N(3) 2.834 ? . .
H(12A) C(13) 2.070 ? . .
H(12A) C(19) 2.749 ? . .
H(12A) C(20) 3.072 ? . .
H(12A) H(12A) 2.950 ? . 2_787
H(12A) H(12B) 1.605 ? . .
H(12A) H(13A) 2.286 ? . .
H(12A) H(13A) 3.518 ? . 2_787
H(12A) H(13B) 2.851 ? . .
H(12A) H(18A) 3.190 ? . 2_777
H(12A) H(19A) 2.262 ? . .
H(12A) H(20A) 2.567 ? . .
H(12A) H(20A) 2.874 ? . 2_787
H(12A) H(20B) 3.469 ? . .
H(12B) Br(1) 2.869 ? . 2_777
H(12B) Ni(4) 3.383 ? . .
H(12B) S(3) 2.355 ? . .
H(12B) S(4) 3.013 ? . 2_777
H(12B) N(3) 3.335 ? . .
H(12B) C(13) 2.070 ? . .
H(12B) C(18) 2.860 ? . 2_777
H(12B) C(20) 3.505 ? . 2_787
H(12B) H(12A) 1.605 ? . .
H(12B) H(13A) 2.453 ? . .
H(12B) H(13B) 2.280 ? . .
H(12B) H(18A) 2.234 ? . 2_777
H(12B) H(18B) 3.128 ? . 2_777
H(12B) H(19A) 3.570 ? . .
H(12B) H(20A) 2.921 ? . 2_787
H(12B) H(20B) 3.179 ? . 2_787
H(13A) Br(1) 3.501 ? . 2_777
H(13A) Br(4) 2.875 ? . 2_777
H(13A) Ni(5) 3.252 ? . 2_777
H(13A) S(3) 3.587 ? . .
H(13A) N(3) 2.056 ? . .
H(13A) C(12) 2.062 ? . .
H(13A) C(14) 2.574 ? . .
H(13A) C(19) 2.692 ? . .
H(13A) C(20) 2.678 ? . .
H(13A) H(12A) 2.286 ? . .
H(13A) H(12A) 3.518 ? . 2_787
H(13A) H(12B) 2.453 ? . .
H(13A) H(13B) 1.601 ? . .
H(13A) H(14A) 2.188 ? . .
H(13A) H(14B) 3.289 ? . .
H(13A) H(15B) 3.460 ? . .
H(13A) H(19A) 3.033 ? . .
H(13A) H(19B) 3.580 ? . .
H(13A) H(20A) 2.090 ? . .
H(13A) H(20B) 3.550 ? . .
H(13A) H(20C) 2.979 ? . .
H(13B) Br(1) 3.293 ? . 2_777
H(13B) Br(3) 3.441 ? . 2_777
H(13B) Ni(3) 2.878 ? . .
H(13B) Ni(4) 3.557 ? . .
H(13B) Ni(5) 3.579 ? . 2_777
H(13B) S(3) 3.009 ? . .
H(13B) N(3) 2.056 ? . .
H(13B) C(9) 3.586 ? . 2_777
H(13B) C(12) 2.062 ? . .
H(13B) C(14) 2.609 ? . .
H(13B) C(15) 2.976 ? . .
H(13B) C(19) 3.331 ? . .
H(13B) H(12A) 2.851 ? . .
H(13B) H(12B) 2.280 ? . .
H(13B) H(13A) 1.601 ? . .
H(13B) H(14A) 2.560 ? . .
H(13B) H(14B) 3.552 ? . .
H(13B) H(15B) 2.430 ? . .
H(13B) H(19A) 3.578 ? . .
H(13B) H(9B) 2.709 ? . 2_777
H(13B) H(20A) 3.545 ? . .
H(14A) Br(3) 3.344 ? . 2_777
H(14A) N(3) 2.045 ? . .
H(14A) C(13) 2.397 ? . .
H(14A) C(14) 3.444 ? . 2_887
H(14A) C(15) 2.063 ? . .
H(14A) C(16) 3.332 ? . .
H(14A) C(19) 2.886 ? . .
H(14A) C(20) 2.974 ? . .
H(14A) H(13A) 2.188 ? . .
H(14A) H(13B) 2.560 ? . .
H(14A) H(14A) 2.793 ? . 2_887
H(14A) H(14B) 1.599 ? . .
H(14A) H(14B) 3.238 ? . 2_887
H(14A) H(15A) 2.269 ? . .
H(14A) H(15B) 2.452 ? . .
H(14A) H(16A) 3.439 ? . .
H(14A) H(19B) 3.264 ? . .
H(14A) H(20A) 2.998 ? . .
H(14A) H(20C) 2.602 ? . .
H(14A) H(20C) 3.492 ? . 2_887
H(14B) Br(3) 3.368 ? . 1_665
H(14B) Br(4) 3.519 ? . 1_665
H(14B) Ni(3) 3.443 ? . .
H(14B) N(3) 2.045 ? . .
H(14B) N(4) 3.373 ? . .
H(14B) C(13) 3.216 ? . .
H(14B) C(15) 2.063 ? . .
H(14B) C(16) 2.595 ? . .
H(14B) C(19) 2.445 ? . .
H(14B) C(20) 2.892 ? . .
H(14B) H(13A) 3.289 ? . .
H(14B) H(13B) 3.552 ? . .
H(14B) H(14A) 1.599 ? . .
H(14B) H(14A) 3.238 ? . 2_887
H(14B) H(15A) 2.447 ? . .
H(14B) H(15B) 2.854 ? . .
H(14B) H(16A) 2.294 ? . .
H(14B) H(16B) 3.439 ? . .
H(14B) H(19A) 3.393 ? . .
H(14B) H(19B) 2.303 ? . .
H(14B) H(20A) 3.399 ? . .
H(14B) H(20C) 2.440 ? . .
H(14B) H(22A) 3.515 ? . .
H(14B) H(22C) 3.138 ? . .
H(15A) Br(3) 3.563 ? . 2_777
H(15A) Br(4) 3.250 ? . 1_665
H(15A) N(3) 3.342 ? . .
H(15A) N(4) 3.349 ? . .
H(15A) C(14) 2.068 ? . .
H(15A) C(16) 2.067 ? . .
H(15A) C(17) 3.417 ? . 2_877
H(15A) H(14A) 2.269 ? . .
H(15A) H(14B) 2.447 ? . .
H(15A) H(15B) 1.602 ? . .
H(15A) H(16A) 2.445 ? . .
H(15A) H(16B) 2.263 ? . .
H(15A) H(17A) 3.546 ? . .
H(15A) H(17A) 3.350 ? . 2_877
H(15A) H(17B) 2.768 ? . 2_877
H(15A) H(18A) 3.378 ? . 2_877
H(15A) H(20A) 3.525 ? . 2_887
H(15A) H(20C) 2.871 ? . 2_887
H(15B) Br(3) 3.523 ? . 2_777
H(15B) Ni(3) 2.905 ? . .
H(15B) N(3) 2.628 ? . .
H(15B) N(4) 2.638 ? . .
H(15B) C(9) 3.229 ? . 2_777
H(15B) C(13) 2.968 ? . .
H(15B) C(14) 2.068 ? . .
H(15B) C(16) 2.067 ? . .
H(15B) C(17) 2.959 ? . .
H(15B) H(13A) 3.460 ? . .
H(15B) H(13B) 2.430 ? . .
H(15B) H(14A) 2.452 ? . .
H(15B) H(14B) 2.854 ? . .
H(15B) H(15A) 1.602 ? . .
H(15B) H(16A) 2.852 ? . .
H(15B) H(16B) 2.452 ? . .
H(15B) H(17A) 2.395 ? . .
H(15B) H(17B) 3.477 ? . .
H(15B) H(17B) 2.968 ? . 2_877
H(15B) H(9B) 2.507 ? . 2_777
H(15B) H(9C) 3.117 ? . 2_777
H(16A) Br(4) 2.969 ? . 1_665
H(16A) Ni(3) 3.431 ? . .
H(16A) N(3) 3.355 ? . .
H(16A) N(4) 2.045 ? . .
H(16A) C(14) 2.591 ? . .
H(16A) C(15) 2.060 ? . .
H(16A) C(17) 3.206 ? . .
H(16A) C(21) 2.443 ? . .
H(16A) C(22) 2.546 ? . .
H(16A) H(2B) 3.318 ? . 1_655
H(16A) H(14A) 3.439 ? . .
H(16A) H(14B) 2.294 ? . .
H(16A) H(15A) 2.445 ? . .
H(16A) H(15B) 2.852 ? . .
H(16A) H(16B) 1.598 ? . .
H(16A) H(17A) 3.509 ? . .
H(16A) H(17B) 3.287 ? . .
H(16A) H(19B) 3.571 ? . .
H(16A) H(21A) 2.546 ? . .
H(16A) H(21B) 3.406 ? . .
H(16A) H(9A) 3.202 ? . 1_655
H(16A) H(22A) 2.981 ? . .
H(16A) H(22B) 3.370 ? . .
H(16A) H(22C) 1.974 ? . .
H(16B) Br(4) 3.564 ? . 1_665
H(16B) N(4) 2.045 ? . .
H(16B) C(9) 3.131 ? . 1_655
H(16B) C(14) 3.330 ? . .
H(16B) C(15) 2.060 ? . .
H(16B) C(17) 2.383 ? . .
H(16B) C(17) 3.225 ? . 2_877
H(16B) C(21) 2.843 ? . .
H(16B) H(14B) 3.439 ? . .
H(16B) H(15A) 2.263 ? . .
H(16B) H(15B) 2.452 ? . .
H(16B) H(16A) 1.598 ? . .
H(16B) H(16B) 3.519 ? . 2_877
H(16B) H(17A) 2.501 ? . .
H(16B) H(17A) 2.569 ? . 2_877
H(16B) H(17B) 2.193 ? . .
H(16B) H(17B) 2.979 ? . 2_877
H(16B) H(21A) 2.661 ? . .
H(16B) H(9A) 2.681 ? . 1_655
H(16B) H(9B) 3.348 ? . 1_655
H(16B) H(9C) 2.881 ? . 1_655
H(16B) H(22C) 3.324 ? . .
H(17A) Ni(3) 2.899 ? . .
H(17A) S(4) 3.047 ? . .
H(17A) N(4) 2.049 ? . .
H(17A) C(9) 3.316 ? . 2_777
H(17A) C(15) 2.932 ? . .
H(17A) C(16) 2.561 ? . .
H(17A) C(16) 3.474 ? . 2_877
H(17A) C(18) 2.059 ? . .
H(17A) C(21) 3.300 ? . .
H(17A) H(15A) 3.546 ? . .
H(17A) H(15A) 3.350 ? . 2_877
H(17A) H(15B) 2.395 ? . .
H(17A) H(16A) 3.509 ? . .
H(17A) H(16B) 2.501 ? . .
H(17A) H(16B) 2.569 ? . 2_877
H(17A) H(17B) 1.599 ? . .
H(17A) H(17B) 3.405 ? . 2_877
H(17A) H(18A) 2.256 ? . .
H(17A) H(18B) 2.840 ? . .
H(17A) H(21A) 3.502 ? . .
H(17A) H(21B) 3.522 ? . .
H(17A) H(9A) 3.134 ? . 2_777
H(17A) H(9B) 2.775 ? . 2_777
H(17A) H(9C) 3.548 ? . 2_777
H(17B) S(4) 3.577 ? . .
H(17B) N(4) 2.048 ? . .
H(17B) C(9) 3.539 ? . 1_655
H(17B) C(15) 3.219 ? . 2_877
H(17B) C(16) 2.576 ? . .
H(17B) C(16) 3.581 ? . 2_877
H(17B) C(18) 2.058 ? . .
H(17B) C(21) 2.610 ? . .
H(17B) H(15A) 2.768 ? . 2_877
H(17B) H(15B) 3.477 ? . .
H(17B) H(15B) 2.968 ? . 2_877
H(17B) H(16A) 3.287 ? . .
H(17B) H(16B) 2.193 ? . .
H(17B) H(16B) 2.979 ? . 2_877
H(17B) H(17A) 1.599 ? . .
H(17B) H(17A) 3.405 ? . 2_877
H(17B) H(18A) 2.471 ? . .
H(17B) H(18B) 2.264 ? . .
H(17B) H(21A) 2.395 ? . .
H(17B) H(21B) 2.854 ? . .
H(17B) H(9C) 2.811 ? . 1_655
H(18A) Ni(4) 3.349 ? . .
H(18A) S(3) 2.976 ? . 2_777
H(18A) S(4) 2.351 ? . .
H(18A) N(4) 3.339 ? . .
H(18A) C(12) 2.868 ? . 2_777
H(18A) C(17) 2.070 ? . .
H(18A) C(20) 3.311 ? . 1_545
H(18A) H(12A) 3.190 ? . 2_777
H(18A) H(12B) 2.234 ? . 2_777
H(18A) H(15A) 3.378 ? . 2_877
H(18A) H(17A) 2.256 ? . .
H(18A) H(17B) 2.471 ? . .
H(18A) H(18B) 1.605 ? . .
H(18A) H(21B) 3.551 ? . .
H(18A) H(20A) 2.980 ? . 1_545
H(18A) H(20B) 3.021 ? . 1_545
H(18A) H(20C) 3.393 ? . 1_545
H(18B) Br(1) 3.568 ? . .
H(18B) S(4) 2.351 ? . .
H(18B) N(4) 2.886 ? . .
H(18B) C(17) 2.070 ? . .
H(18B) C(20) 3.419 ? . 1_545
H(18B) C(21) 2.834 ? . .
H(18B) H(12B) 3.128 ? . 2_777
H(18B) H(17A) 2.840 ? . .
H(18B) H(17B) 2.264 ? . .
H(18B) H(18A) 1.605 ? . .
H(18B) H(21A) 2.985 ? . .
H(18B) H(21B) 2.247 ? . .
H(18B) H(11C) 3.177 ? . 2_766
H(18B) H(20A) 3.539 ? . 1_545
H(18B) H(20B) 2.788 ? . 1_545
H(18B) H(20C) 3.424 ? . 1_545
H(19A) Ni(3) 2.876 ? . .
H(19A) S(3) 2.791 ? . .
H(19A) N(3) 2.053 ? . .
H(19A) C(1) 3.586 ? . .
H(19A) C(7) 3.541 ? . 2_776
H(19A) C(12) 2.596 ? . .
H(19A) C(13) 2.690 ? . .
H(19A) C(14) 3.311 ? . .
H(19A) C(20) 2.057 ? . .
H(19A) H(1A) 3.186 ? . .
H(19A) H(1B) 3.338 ? . .
H(19A) H(6A) 3.403 ? . 2_776
H(19A) H(6B) 3.386 ? . 2_776
H(19A) H(7A) 2.748 ? . 2_776
H(19A) H(12A) 2.262 ? . .
H(19A) H(12B) 3.570 ? . .
H(19A) H(13A) 3.033 ? . .
H(19A) H(13B) 3.578 ? . .
H(19A) H(14B) 3.393 ? . .
H(19A) H(19B) 1.596 ? . .
H(19A) H(20A) 2.401 ? . .
H(19A) H(20B) 2.302 ? . .
H(19A) H(20C) 2.847 ? . .
H(19A) H(22A) 3.431 ? . .
H(19B) Ni(3) 3.037 ? . .
H(19B) N(3) 2.053 ? . .
H(19B) C(6) 2.895 ? . 2_776
H(19B) C(7) 3.463 ? . 2_776
H(19B) C(13) 3.324 ? . .
H(19B) C(14) 2.656 ? . .
H(19B) C(20) 2.057 ? . .
H(19B) C(22) 3.220 ? . .
H(19B) H(6A) 2.438 ? . 2_776
H(19B) H(6B) 2.595 ? . 2_776
H(19B) H(7A) 3.004 ? . 2_776
H(19B) H(13A) 3.580 ? . .
H(19B) H(14A) 3.264 ? . .
H(19B) H(14B) 2.303 ? . .
H(19B) H(16A) 3.571 ? . .
H(19B) H(19A) 1.596 ? . .
H(19B) H(20A) 2.849 ? . .
H(19B) H(20B) 2.380 ? . .
H(19B) H(20C) 2.321 ? . .
H(19B) H(22A) 2.485 ? . .
H(19B) H(22C) 3.130 ? . .
H(21A) N(4) 2.049 ? . .
H(21A) C(3) 3.405 ? . 1_655
H(21A) C(9) 3.286 ? . 1_655
H(21A) C(16) 2.603 ? . .
H(21A) C(17) 2.618 ? . .
H(21A) C(18) 3.281 ? . .
H(21A) C(22) 2.043 ? . .
H(21A) H(2B) 3.219 ? . 1_655
H(21A) H(3A) 3.507 ? . 1_655
H(21A) H(3B) 2.520 ? . 1_655
H(21A) H(16A) 2.546 ? . .
H(21A) H(16B) 2.661 ? . .
H(21A) H(17A) 3.502 ? . .
H(21A) H(17B) 2.395 ? . .
H(21A) H(18B) 2.985 ? . .
H(21A) H(21B) 1.597 ? . .
H(21A) H(9A) 3.263 ? . 1_655
H(21A) H(9C) 2.489 ? . 1_655
H(21A) H(11A) 3.594 ? . 2_766
H(21A) H(22A) 2.838 ? . .
H(21A) H(22B) 2.333 ? . .
H(21A) H(22C) 2.336 ? . .
H(21B) Ni(3) 3.007 ? . .
H(21B) S(4) 2.867 ? . .
H(21B) N(4) 2.049 ? . .
H(21B) C(16) 3.299 ? . .
H(21B) C(17) 2.599 ? . .
H(21B) C(18) 2.578 ? . .
H(21B) C(22) 2.043 ? . .
H(21B) H(16A) 3.406 ? . .
H(21B) H(17A) 3.522 ? . .
H(21B) H(17B) 2.854 ? . .
H(21B) H(18A) 3.551 ? . .
H(21B) H(18B) 2.247 ? . .
H(21B) H(21A) 1.597 ? . .
H(21B) H(11A) 3.500 ? . 2_766
H(21B) H(11B) 3.267 ? . 2_766
H(21B) H(11C) 3.449 ? . 2_766
H(21B) H(22A) 2.352 ? . .
H(21B) H(22B) 2.317 ? . .
H(21B) H(22C) 2.837 ? . .
H(9A) Br(4) 3.471 ? . 1_565
H(9A) S(3) 3.423 ? . .
H(9A) N(1) 2.777 ? . .
H(9A) C(1) 2.935 ? . .
H(9A) C(2) 2.675 ? . .
H(9A) C(3) 3.451 ? . .
H(9A) C(8) 2.076 ? . .
H(9A) C(16) 3.389 ? . 1_455
H(9A) H(1A) 2.338 ? . .
H(9A) H(2B) 2.212 ? . .
H(9A) H(3B) 3.044 ? . .
H(9A) H(8A) 2.393 ? . .
H(9A) H(8B) 2.859 ? . .
H(9A) H(16A) 3.202 ? . 1_455
H(9A) H(16B) 2.681 ? . 1_455
H(9A) H(17A) 3.134 ? . 2_777
H(9A) H(21A) 3.263 ? . 1_455
H(9A) H(9B) 1.600 ? . .
H(9A) H(9C) 1.600 ? . .
H(9B) Ni(4) 3.452 ? . .
H(9B) N(1) 3.403 ? . .
H(9B) C(8) 2.076 ? . .
H(9B) C(15) 3.495 ? . 2_777
H(9B) H(1A) 3.468 ? . .
H(9B) H(3B) 3.514 ? . .
H(9B) H(8A) 2.328 ? . .
H(9B) H(8B) 2.370 ? . .
H(9B) H(13B) 2.709 ? . 2_777
H(9B) H(15B) 2.507 ? . 2_777
H(9B) H(16B) 3.348 ? . 1_455
H(9B) H(17A) 2.775 ? . 2_777
H(9B) H(9A) 1.600 ? . .
H(9B) H(9C) 1.600 ? . .
H(9C) Br(3) 3.344 ? . .
H(9C) N(1) 2.828 ? . .
H(9C) C(2) 3.319 ? . .
H(9C) C(3) 2.855 ? . .
H(9C) C(8) 2.076 ? . .
H(9C) C(16) 3.567 ? . 1_455
H(9C) C(21) 3.423 ? . 1_455
H(9C) H(2B) 2.863 ? . .
H(9C) H(3A) 3.553 ? . .
H(9C) H(3B) 2.135 ? . .
H(9C) H(8A) 2.858 ? . .
H(9C) H(8B) 2.350 ? . .
H(9C) H(15B) 3.117 ? . 2_777
H(9C) H(16B) 2.881 ? . 1_455
H(9C) H(17A) 3.548 ? . 2_777
H(9C) H(17B) 2.811 ? . 1_455
H(9C) H(21A) 2.489 ? . 1_455
H(9C) H(9A) 1.600 ? . .
H(9C) H(9B) 1.600 ? . .
H(11A) N(2) 2.700 ? . .
H(11A) C(4) 3.363 ? . 2_666
H(11A) C(5) 2.762 ? . .
H(11A) C(6) 3.022 ? . .
H(11A) C(10) 2.068 ? . .
H(11A) H(3B) 3.110 ? . 2_666
H(11A) H(4A) 2.542 ? . 2_666
H(11A) H(4B) 3.547 ? . .
H(11A) H(5A) 2.083 ? . .
H(11A) H(5B) 3.494 ? . .
H(11A) H(6B) 2.480 ? . .
H(11A) H(7B) 3.554 ? . .
H(11A) H(10A) 2.442 ? . .
H(11A) H(10B) 2.848 ? . .
H(11A) H(21A) 3.594 ? . 2_766
H(11A) H(21B) 3.500 ? . 2_766
H(11A) H(11B) 1.600 ? . .
H(11A) H(11C) 1.600 ? . .
H(11B) Br(2) 3.187 ? . .
H(11B) S(2) 2.923 ? . 2_766
H(11B) N(2) 3.384 ? . .
H(11B) C(7) 3.539 ? . 2_766
H(11B) C(10) 2.068 ? . .
H(11B) H(4A) 3.338 ? . 2_666
H(11B) H(5A) 3.439 ? . .
H(11B) H(6B) 3.541 ? . .
H(11B) H(7B) 3.075 ? . 2_766
H(11B) H(10A) 2.275 ? . .
H(11B) H(10B) 2.419 ? . .
H(11B) H(10B) 2.970 ? . 2_766
H(11B) H(21B) 3.267 ? . 2_766
H(11B) H(11A) 1.600 ? . .
H(11B) H(11C) 1.600 ? . .
H(11C) Br(1) 3.395 ? . 2_766
H(11C) N(2) 2.878 ? . .
H(11C) C(6) 2.743 ? . .
H(11C) C(7) 2.940 ? . .
H(11C) C(10) 2.068 ? . .
H(11C) H(5A) 3.258 ? . .
H(11C) H(6B) 2.279 ? . .
H(11C) H(7A) 3.574 ? . .
H(11C) H(7B) 2.309 ? . .
H(11C) H(10A) 2.843 ? . .
H(11C) H(10B) 2.293 ? . .
H(11C) H(10B) 2.877 ? . 2_766
H(11C) H(18B) 3.177 ? . 2_766
H(11C) H(21B) 3.449 ? . 2_766
H(11C) H(11A) 1.600 ? . .
H(11C) H(11B) 1.600 ? . .
H(11C) H(20B) 3.384 ? . 2_776
H(20A) Br(4) 3.194 ? . 2_777
H(20A) N(3) 2.722 ? . .
H(20A) C(12) 3.073 ? . .
H(20A) C(12) 3.358 ? . 2_787
H(20A) C(13) 2.635 ? . .
H(20A) C(14) 3.261 ? . .
H(20A) C(19) 2.063 ? . .
H(20A) H(12A) 2.567 ? . .
H(20A) H(12A) 2.874 ? . 2_787
H(20A) H(12B) 2.921 ? . 2_787
H(20A) H(13A) 2.090 ? . .
H(20A) H(13B) 3.545 ? . .
H(20A) H(14A) 2.998 ? . .
H(20A) H(14B) 3.399 ? . .
H(20A) H(15A) 3.525 ? . 2_887
H(20A) H(18A) 2.980 ? . 1_565
H(20A) H(18B) 3.539 ? . 1_565
H(20A) H(19A) 2.401 ? . .
H(20A) H(19B) 2.849 ? . .
H(20A) H(20B) 1.600 ? . .
H(20A) H(20C) 1.600 ? . .
H(20B) Br(1) 3.240 ? . 1_565
H(20B) N(3) 3.382 ? . .
H(20B) C(6) 3.347 ? . 2_776
H(20B) C(7) 3.581 ? . 2_776
H(20B) C(18) 3.368 ? . 1_565
H(20B) C(19) 2.063 ? . .
H(20B) H(6B) 2.555 ? . 2_776
H(20B) H(7A) 3.283 ? . 2_776
H(20B) H(7B) 3.513 ? . 2_776
H(20B) H(12A) 3.469 ? . .
H(20B) H(12B) 3.179 ? . 2_787
H(20B) H(13A) 3.550 ? . .
H(20B) H(18A) 3.021 ? . 1_565
H(20B) H(18B) 2.788 ? . 1_565
H(20B) H(19A) 2.302 ? . .
H(20B) H(19B) 2.380 ? . .
H(20B) H(11C) 3.384 ? . 2_776
H(20B) H(20A) 1.600 ? . .
H(20B) H(20C) 1.600 ? . .
H(20C) Br(3) 3.024 ? . 1_665
H(20C) N(3) 2.819 ? . .
H(20C) C(13) 3.403 ? . .
H(20C) C(14) 2.754 ? . .
H(20C) C(19) 2.063 ? . .
H(20C) H(6B) 3.244 ? . 2_776
H(20C) H(13A) 2.979 ? . .
H(20C) H(14A) 2.602 ? . .
H(20C) H(14A) 3.492 ? . 2_887
H(20C) H(14B) 2.440 ? . .
H(20C) H(15A) 2.871 ? . 2_887
H(20C) H(18A) 3.393 ? . 1_565
H(20C) H(18B) 3.424 ? . 1_565
H(20C) H(19A) 2.847 ? . .
H(20C) H(19B) 2.321 ? . .
H(20C) H(20A) 1.600 ? . .
H(20C) H(20B) 1.600 ? . .
H(22A) Ni(3) 2.936 ? . .
H(22A) S(1) 2.974 ? . .
H(22A) N(3) 3.477 ? . .
H(22A) N(4) 2.731 ? . .
H(22A) C(6) 3.546 ? . 2_776
H(22A) C(16) 3.371 ? . .
H(22A) C(19) 3.246 ? . .
H(22A) C(21) 2.046 ? . .
H(22A) H(6A) 2.584 ? . 2_776
H(22A) H(14B) 3.515 ? . .
H(22A) H(16A) 2.981 ? . .
H(22A) H(19A) 3.431 ? . .
H(22A) H(19B) 2.485 ? . .
H(22A) H(21A) 2.838 ? . .
H(22A) H(21B) 2.352 ? . .
H(22A) H(22B) 1.600 ? . .
H(22A) H(22C) 1.600 ? . .
H(22B) S(2) 3.578 ? . .
H(22B) N(4) 3.361 ? . .
H(22B) C(21) 2.046 ? . .
H(22B) H(2A) 3.390 ? . 2_776
H(22B) H(3A) 3.460 ? . 1_655
H(22B) H(3B) 3.523 ? . 1_655
H(22B) H(6A) 3.359 ? . 2_776
H(22B) H(16A) 3.370 ? . .
H(22B) H(21A) 2.333 ? . .
H(22B) H(21B) 2.317 ? . .
H(22B) H(22A) 1.600 ? . .
H(22B) H(22C) 1.600 ? . .
H(22C) N(4) 2.750 ? . .
H(22C) C(16) 2.721 ? . .
H(22C) C(21) 2.046 ? . .
H(22C) H(2B) 3.095 ? . 1_655
H(22C) H(5B) 3.471 ? . 2_776
H(22C) H(6A) 3.280 ? . 2_776
H(22C) H(14B) 3.138 ? . .
H(22C) H(16A) 1.974 ? . .
H(22C) H(16B) 3.324 ? . .
H(22C) H(19B) 3.130 ? . .
H(22C) H(21A) 2.336 ? . .
H(22C) H(21B) 2.837 ? . .
H(22C) H(22A) 1.600 ? . .
H(22C) H(22B) 1.600 ? . .

loop_
_geom_torsion_atom_site_label_1
_geom_torsion_atom_site_label_2
_geom_torsion_atom_site_label_3
_geom_torsion_atom_site_label_4
_geom_torsion
_geom_torsion_publ_flag
_geom_torsion_site_symmetry_1
_geom_torsion_site_symmetry_2
_geom_torsion_site_symmetry_3
_geom_torsion_site_symmetry_4
S(1) Ni(1) S(2) Ni(2) -46.92(2) ? . . . .
S(1) Ni(1) S(2) C(7) -159.07(13) ? . . . .
S(2) Ni(1) S(1) Ni(2) 46.77(2) ? . . . .
S(2) Ni(1) S(1) C(1) 161.83(11) ? . . . .
S(1) Ni(1) N(1) C(2) 39.14(15) ? . . . .
S(1) Ni(1) N(1) C(3) 157.8(2) ? . . . .
S(1) Ni(1) N(1) C(8) -79.82(15) ? . . . .
N(1) Ni(1) S(1) Ni(2) -131.07(8) ? . . . .
N(1) Ni(1) S(1) C(1) -16.00(13) ? . . . .
S(1) Ni(1) N(2) C(5) -123.3(3) ? . . . .
S(1) Ni(1) N(2) C(6) -7.3(5) ? . . . .
S(1) Ni(1) N(2) C(10) 111.7(3) ? . . . .
N(2) Ni(1) S(1) Ni(2) 14.4(3) ? . . . .
N(2) Ni(1) S(1) C(1) 129.4(3) ? . . . .
S(2) Ni(1) N(1) C(2) 28.4(5) ? . . . .
S(2) Ni(1) N(1) C(3) 147.0(3) ? . . . .
S(2) Ni(1) N(1) C(8) -90.6(4) ? . . . .
N(1) Ni(1) S(2) Ni(2) -36.0(4) ? . . . .
N(1) Ni(1) S(2) C(7) -148.1(4) ? . . . .
S(2) Ni(1) N(2) C(5) -155.2(2) ? . . . .
S(2) Ni(1) N(2) C(6) -39.20(18) ? . . . .
S(2) Ni(1) N(2) C(10) 79.85(18) ? . . . .
N(2) Ni(1) S(2) Ni(2) 126.30(8) ? . . . .
N(2) Ni(1) S(2) C(7) 14.15(15) ? . . . .
N(1) Ni(1) N(2) C(5) 21.3(2) ? . . . .
N(1) Ni(1) N(2) C(6) 137.26(19) ? . . . .
N(1) Ni(1) N(2) C(10) -103.7(2) ? . . . .
N(2) Ni(1) N(1) C(2) -133.53(16) ? . . . .
N(2) Ni(1) N(1) C(3) -14.8(2) ? . . . .
N(2) Ni(1) N(1) C(8) 107.51(17) ? . . . .
S(1) Ni(2) S(2) Ni(1) 46.49(2) ? . . . .
S(1) Ni(2) S(2) C(7) 141.74(12) ? . . . .
S(2) Ni(2) S(1) Ni(1) -46.36(2) ? . . . .
S(2) Ni(2) S(1) C(1) -141.15(10) ? . . . .
S(1) Ni(2) S(2) Ni(1) 133.51(2) ? . . 2_776 2_776
S(1) Ni(2) S(2) C(7) 38.26(12) ? . . 2_776 2_776
S(2) Ni(2) S(1) Ni(1) 133.64(2) ? 2_776 . . .
S(2) Ni(2) S(1) C(1) 38.85(10) ? 2_776 . . .
S(1) Ni(2) S(2) Ni(1) -133.51(2) ? 2_776 . . .
S(1) Ni(2) S(2) C(7) -38.26(12) ? 2_776 . . .
S(2) Ni(2) S(1) Ni(1) -133.64(2) ? . . 2_776 2_776
S(2) Ni(2) S(1) C(1) -38.85(10) ? . . 2_776 2_776
S(1) Ni(2) S(2) Ni(1) -46.49(2) ? 2_776 . 2_776 2_776
S(1) Ni(2) S(2) C(7) -141.74(12) ? 2_776 . 2_776 2_776
S(2) Ni(2) S(1) Ni(1) 46.36(2) ? 2_776 . 2_776 2_776
S(2) Ni(2) S(1) C(1) 141.15(10) ? 2_776 . 2_776 2_776
S(3) Ni(3) S(4) Ni(4) -42.80(2) ? . . . .
S(3) Ni(3) S(4) C(18) -155.45(12) ? . . . .
S(4) Ni(3) S(3) Ni(4) 42.97(2) ? . . . .
S(4) Ni(3) S(3) C(12) 156.14(12) ? . . . .
S(3) Ni(3) N(3) C(13) 41.36(17) ? . . . .
S(3) Ni(3) N(3) C(14) 158.9(2) ? . . . .
S(3) Ni(3) N(3) C(19) -76.17(18) ? . . . .
N(3) Ni(3) S(3) Ni(4) -130.78(7) ? . . . .
N(3) Ni(3) S(3) C(12) -17.62(13) ? . . . .
S(3) Ni(3) N(4) C(16) -134.3(2) ? . . . .
S(3) Ni(3) N(4) C(17) -17.8(4) ? . . . .
S(3) Ni(3) N(4) C(21) 99.3(3) ? . . . .
N(4) Ni(3) S(3) Ni(4) 19.1(3) ? . . . .
N(4) Ni(3) S(3) C(12) 132.3(3) ? . . . .
S(4) Ni(3) N(3) C(13) 12.7(4) ? . . . .
S(4) Ni(3) N(3) C(14) 130.2(3) ? . . . .
S(4) Ni(3) N(3) C(19) -104.9(3) ? . . . .
N(3) Ni(3) S(4) Ni(4) -13.6(3) ? . . . .
N(3) Ni(3) S(4) C(18) -126.3(3) ? . . . .
S(4) Ni(3) N(4) C(16) -157.8(2) ? . . . .
S(4) Ni(3) N(4) C(17) -41.35(15) ? . . . .
S(4) Ni(3) N(4) C(21) 75.8(2) ? . . . .
N(4) Ni(3) S(4) Ni(4) 132.25(7) ? . . . .
N(4) Ni(3) S(4) C(18) 19.61(14) ? . . . .
N(3) Ni(3) N(4) C(16) 14.8(2) ? . . . .
N(3) Ni(3) N(4) C(17) 131.30(16) ? . . . .
N(3) Ni(3) N(4) C(21) -111.5(2) ? . . . .
N(4) Ni(3) N(3) C(13) -132.37(18) ? . . . .
N(4) Ni(3) N(3) C(14) -14.9(2) ? . . . .
N(4) Ni(3) N(3) C(19) 110.10(19) ? . . . .
S(3) Ni(4) S(4) Ni(3) 42.64(2) ? . . . .
S(3) Ni(4) S(4) C(18) 139.84(12) ? . . . .
S(4) Ni(4) S(3) Ni(3) -42.54(2) ? . . . .
S(4) Ni(4) S(3) C(12) -139.56(10) ? . . . .
S(3) Ni(4) S(4) Ni(3) 137.36(2) ? . . 2_777 2_777
S(3) Ni(4) S(4) C(18) 40.16(12) ? . . 2_777 2_777
S(4) Ni(4) S(3) Ni(3) 137.46(2) ? 2_777 . . .
S(4) Ni(4) S(3) C(12) 40.44(10) ? 2_777 . . .
S(3) Ni(4) S(4) Ni(3) -137.36(2) ? 2_777 . . .
S(3) Ni(4) S(4) C(18) -40.16(12) ? 2_777 . . .
S(4) Ni(4) S(3) Ni(3) -137.46(2) ? . . 2_777 2_777
S(4) Ni(4) S(3) C(12) -40.44(10) ? . . 2_777 2_777
S(3) Ni(4) S(4) Ni(3) -42.64(2) ? 2_777 . 2_777 2_777
S(3) Ni(4) S(4) C(18) -139.84(12) ? 2_777 . 2_777 2_777
S(4) Ni(4) S(3) Ni(3) 42.54(2) ? 2_777 . 2_777 2_777
S(4) Ni(4) S(3) C(12) 139.56(10) ? 2_777 . 2_777 2_777
Ni(1) S(1) C(1) C(2) -9.3(2) ? . . . .
Ni(2) S(1) C(1) C(2) 72.7(2) ? . . . .
Ni(1) S(2) C(7) C(6) 12.6(2) ? . . . .
Ni(2) S(2) C(7) C(6) -69.4(2) ? . . . .
Ni(3) S(3) C(12) C(13) -8.7(2) ? . . . .
Ni(4) S(3) C(12) C(13) 77.5(2) ? . . . .
Ni(3) S(4) C(18) C(17) 5.0(2) ? . . . .
Ni(4) S(4) C(18) C(17) -81.1(2) ? . . . .
Ni(1) N(1) C(2) C(1) -55.7(2) ? . . . .
Ni(1) N(1) C(3) C(4) 37.6(3) ? . . . .
Ni(1) N(1) C(8) C(9) 163.6(2) ? . . . .
C(2) N(1) C(3) C(4) 155.7(2) ? . . . .
C(3) N(1) C(2) C(1) 177.7(2) ? . . . .
C(2) N(1) C(8) C(9) 49.9(3) ? . . . .
C(8) N(1) C(2) C(1) 57.4(3) ? . . . .
C(3) N(1) C(8) C(9) -68.4(3) ? . . . .
C(8) N(1) C(3) C(4) -82.0(3) ? . . . .
Ni(1) N(2) C(5) C(4) -51.7(3) ? . . . .
Ni(1) N(2) C(6) C(7) 58.0(2) ? . . . .
Ni(1) N(2) C(10) C(11) -163.8(2) ? . . . .
C(5) N(2) C(6) C(7) 179.2(2) ? . . . .
C(6) N(2) C(5) C(4) -166.7(2) ? . . . .
C(5) N(2) C(10) C(11) 69.1(3) ? . . . .
C(10) N(2) C(5) C(4) 73.5(3) ? . . . .
C(6) N(2) C(10) C(11) -48.3(3) ? . . . .
C(10) N(2) C(6) C(7) -61.2(2) ? . . . .
Ni(3) N(3) C(13) C(12) -58.5(2) ? . . . .
Ni(3) N(3) C(14) C(15) -24.4(3) ? . . . .
Ni(3) N(3) C(19) C(20) 170.9(2) ? . . . .
C(13) N(3) C(14) C(15) 91.0(3) ? . . . .
C(14) N(3) C(13) C(12) 177.7(2) ? . . . .
C(13) N(3) C(19) C(20) 57.8(3) ? . . . .
C(19) N(3) C(13) C(12) 58.0(3) ? . . . .
C(14) N(3) C(19) C(20) -60.3(3) ? . . . .
C(19) N(3) C(14) C(15) -148.9(2) ? . . . .
Ni(3) N(4) C(16) C(15) 24.5(3) ? . . . .
Ni(3) N(4) C(17) C(18) 56.2(2) ? . . . .
Ni(3) N(4) C(21) C(22) 64.6(2) ? . . . .
C(16) N(4) C(17) C(18) 179.1(2) ? . . . .
C(17) N(4) C(16) C(15) -90.4(3) ? . . . .
C(16) N(4) C(21) C(22) -65.4(3) ? . . . .
C(21) N(4) C(16) C(15) 152.3(3) ? . . . .
C(17) N(4) C(21) C(22) 178.7(2) ? . . . .
C(21) N(4) C(17) C(18) -63.3(3) ? . . . .
S(1) C(1) C(2) N(1) 42.0(3) ? . . . .
N(1) C(3) C(4) C(5) -68.7(3) ? . . . .
C(3) C(4) C(5) N(2) 78.4(3) ? . . . .
N(2) C(6) C(7) S(2) -45.9(3) ? . . . .
S(3) C(12) C(13) N(3) 43.6(3) ? . . . .
N(3) C(14) C(15) C(16) 75.4(3) ? . . . .
C(14) C(15) C(16) N(4) -75.8(3) ? . . . .
N(4) C(17) C(18) S(4) -39.6(3) ? . . . .
